data_1571065
loop_
_publ_author_name
'Zhou, Jun'
'Yang, Xiaofei'
'Zheng, Peisen'
'Li, Qinzhen'
'Li, Xiaowu'
'Chai, Jinsong'
'Huang, Baoyu'
'Yang, Sha'
'Zhu, Manzhou'

_publ_section_title
;
 Construction of an Au<sub>12</sub>Cd<sub>2</sub> nanocluster with
 circularly polarized luminescence by a metal- and ligand-exchange
 strategy.
;
_journal_issue 13
_journal_name_full 'Chemical science'
_journal_page_first 4853
_journal_page_last 4859
_journal_paper_doi 10.1039/d3sc06810b
_journal_volume 15
_journal_year 2024
_chemical_absolute_configuration rm
_chemical_formula_moiety 'C120 H204 Au12 Cd2 S12'
_chemical_formula_sum 'C120 H204 Au12 Cd2 S12'
_chemical_formula_weight 4619.94
_space_group_crystal_system orthorhombic
_space_group_IT_number 19
_space_group_name_Hall 'P 2ac 2ab'
_space_group_name_H-M_alt 'P 21 21 21'
_atom_sites_solution_hydrogens mixed
_audit_creation_date 2023-09-02
_audit_creation_method
;
Olex2 1.5
(compiled 2023.03.06 svn.rbb2c1857 for OlexSys, GUI svn.r6748)
;
_audit_update_record
;
2023-12-07 deposited with the CCDC.	2024-02-12 downloaded from the CCDC.
;
_cell_angle_alpha 90
_cell_angle_beta 90
_cell_angle_gamma 90
_cell_formula_units_Z 4
_cell_length_a 22.8453(3)
_cell_length_b 23.7930(3)
_cell_length_c 26.4043(3)
_cell_measurement_reflns_used 95139
_cell_measurement_temperature 293(2)
_cell_measurement_theta_max 68.08
_cell_measurement_theta_min 3.82
_cell_volume 14352.3(3)
_computing_molecular_graphics 'Olex2 1.5 (Dolomanov et al., 2009)'
_computing_publication_material 'Olex2 1.5 (Dolomanov et al., 2009)'
_computing_structure_refinement 'SHELXL 2017/1 (Sheldrick, 2015)'
_computing_structure_solution 'SHELXT 2014/5 (Sheldrick, 2014)'
_diffrn_ambient_temperature 293(2)
_diffrn_measured_fraction_theta_full 0.995
_diffrn_measured_fraction_theta_max 0.991
_diffrn_measurement_device_type 'STOE STADIVARI'
_diffrn_radiation_type CuK\a
_diffrn_radiation_wavelength 1.54186
_diffrn_reflns_av_R_equivalents 0.0612
_diffrn_reflns_av_unetI/netI 0.0713
_diffrn_reflns_Laue_measured_fraction_full 0.995
_diffrn_reflns_Laue_measured_fraction_max 0.991
_diffrn_reflns_limit_h_max 27
_diffrn_reflns_limit_h_min -22
_diffrn_reflns_limit_k_max 28
_diffrn_reflns_limit_k_min -21
_diffrn_reflns_limit_l_max 23
_diffrn_reflns_limit_l_min -31
_diffrn_reflns_number 115272
_diffrn_reflns_point_group_measured_fraction_full 0.980
_diffrn_reflns_point_group_measured_fraction_max 0.974
_diffrn_reflns_theta_full 67.686
_diffrn_reflns_theta_max 68.166
_diffrn_reflns_theta_min 3.829
_exptl_absorpt_coefficient_mu 26.654
_exptl_crystal_density_diffrn 2.138
_exptl_crystal_description block
_exptl_crystal_F_000 8640
_refine_diff_density_max 2.217
_refine_diff_density_min -1.742
_refine_diff_density_rms 0.220
_refine_ls_abs_structure_details
;
 Flack x determined using 6311 quotients [(I+)-(I-)]/[(I+)+(I-)]
 (Parsons, Flack and Wagner, Acta Cryst. B69 (2013) 249-259).
;
_refine_ls_abs_structure_Flack -0.007(17)
_refine_ls_extinction_method none
_refine_ls_goodness_of_fit_ref 0.974
_refine_ls_hydrogen_treatment constr
_refine_ls_matrix_type full
_refine_ls_number_parameters 1334
_refine_ls_number_reflns 25544
_refine_ls_number_restraints 1751
_refine_ls_restrained_S_all 0.964
_refine_ls_R_factor_all 0.0847
_refine_ls_R_factor_gt 0.0656
_refine_ls_shift/su_max 0.002
_refine_ls_shift/su_mean 0.000
_refine_ls_structure_factor_coef Fsqd
_refine_ls_weighting_details 'w=1/[\s^2^(Fo^2^)+(0.1129P)^2^] where P=(Fo^2^+2Fc^2^)/3'
_refine_ls_weighting_scheme calc
_refine_ls_wR_factor_gt 0.1691
_refine_ls_wR_factor_ref 0.1769
_reflns_Friedel_coverage 0.828
_reflns_Friedel_fraction_full 0.962
_reflns_Friedel_fraction_max 0.954
_reflns_number_gt 17795
_reflns_number_total 25544
_reflns_threshold_expression 'I > 2\s(I)'
_cod_data_source_file d3sc06810b2.cif
_cod_data_source_block Au12Cd2-L
_cod_depositor_comments 'Adding full bibliography for 1571065--1571066.cif.'
_cod_database_code 1571065
_shelx_shelxl_version_number 2017/1
_shelx_space_group_comment
;
The symmetry employed for this shelxl refinement is uniquely defined
by the following loop, which should always be used as a source of
symmetry information in preference to the above space-group names.
They are only intended as comments.
;
_olex2_refinement_description
;
1. Fixed Uiso
 At 1.2 times of:
  All C(H) groups, All C(H,H) groups
 At 1.5 times of:
  All C(H,H,H) groups
2. Restrained distances
 C59-C62
 1.55 with sigma of 0.01
 C59-C53
 1.55 with sigma of 0.01
 C64-C53 = C71-C64 = C64-C33 = C64-C46 = C93-C46 = C93-C59 = C68-C62 = C88-C62
 = C62-C33
 1.55 with sigma of 0.01
 C64-C59
 2.25 with sigma of 0.01
 C93-C64
 2.5 with sigma of 0.01
 C86-C32
 1.55 with sigma of 0.01
 C86-C60 = C63-C60 = C63-C30 = C32-C30 = C30-C0AA = C114-C0AA = C60-C114 = C30-
 C2AA
 1.55 with sigma of 0.01
 C262-C180
 2.5 with sigma of 0.01
 C36-C34 = C7AA-C36 = C7AA-C50
 1.55 with sigma of 0.01
 C41-C141 = C141-C00U = C4AA-C00U = C4AA-C37 = C5AA-C4AA = C4AA-C113 = C67-
 C113 = C67-C41 = C5AA-C41 = C6AA-C141 = C141-C105
 1.55 with sigma of 0.01
 C4AA-C41
 2.25 with sigma of 0.01
 C80-C216 = C8AA-C80 = C8AA-C1BA = C85-C1BA = C85-C216 = C216-C0BA = C8AA-C011
 = C0BA-C011
 1.55 with sigma of 0.01
 C54-C49
 2.5 with sigma of 0.01
 C49-C29
 2.5 with sigma of 0.01
 C3BA-C117 = C94-C3BA
 1.55 with sigma of 0.01
 C6BA-C4BA = C5BA-C4BA = C5BA-C2BA = C2BA-C013 = C4BA-C3BA = C3BA-C013
 1.55 with sigma of 0.01
 C1BA-C216
 2.5 with sigma of 0.01
 C216-C8BA
 2.5 with sigma of 0.01
 C216-C8AA
 2.25 with sigma of 0.01
 C5BA-C110
 2.5 with sigma of 0.01
 C6BA-C5BA
 2.5 with sigma of 0.01
 C6AA-C105
 2.5 with sigma of 0.01
 C114-C86
 2.5 with sigma of 0.01
 C0AA-C32
 2.5 with sigma of 0.01
 C60-C30
 2.25 with sigma of 0.01
 C9CA-C205 = C205-C142 = C205-C1DA = C205-C156 = C92-C156 = C92-C0DA = C1DA-C0DA
 1.55 with sigma of 0.01
 C3DA-C290
 2.5 with sigma of 0.01
 C290-C5DA
 2.5 with sigma of 0.01
 C99-C111
 2.5 with sigma of 0.01
 C2DA-C99
 2.5 with sigma of 0.01
 C2DA-C38
 2.5 with sigma of 0.01
 C6CA-C2CA = C2CA-C123 = C75-C2CA = C65-C2CA = C65-C4CA = C57-C4CA = C4CA-C3CA
 = C5CA-C4CA = C5CA-C52 = C75-C52 = C75-C3CA
 1.55 with sigma of 0.01
 C8DA-C7DA = C7DA-C7CA
 1.55 with sigma of 0.01
 C9DA-C8DA
 2.5 with sigma of 0.01
 C9DA-C9AA
 2.5 with sigma of 0.01
 C7DA-C0CA
 2.5 with sigma of 0.01
 C7DA-C1CA
 2.25 with sigma of 0.01
 C124-C9CA
 1.55 with sigma of 0.01
 C124-C0DA
 1.55 with sigma of 0.01
 C98-C124 = C126-C124
 1.55 with sigma of 0.01
 C1DA-C124
 2.5 with sigma of 0.01
 C92-C205
 2.5 with sigma of 0.01
 C0DA-C156
 2.5 with sigma of 0.01
 C98-C126
 2.5 with sigma of 0.01
 C1DA-C142
 2.5 with sigma of 0.01
 C142-C9CA
 2.5 with sigma of 0.01
 C156-C142
 2.5 with sigma of 0.01
 C205-C124
 2.5 with sigma of 0.01
 C92-C1DA
 2.5 with sigma of 0.01
 C156-C1DA
 2.5 with sigma of 0.01
 C52-C3CA
 2.5 with sigma of 0.01
 C5CA-C3CA
 2.5 with sigma of 0.01
 C3CA-C2CA
 2.5 with sigma of 0.01
 C3CA-C65
 2.5 with sigma of 0.01
 C75-C4CA
 2.25 with sigma of 0.01
 C8DA-C83 = C9BA-C8DA
 1.55 with sigma of 0.01
 C9BA-C83
 2.5 with sigma of 0.01
 C49-C36
 2.5 with sigma of 0.01
 C7AA-C49
 2.5 with sigma of 0.01
 C78-C56
 2.5 with sigma of 0.01
 C74-C271
 1.55 with sigma of 0.01
 C74-C3AA
 2.5 with sigma of 0.01
 C56-C74
 2.5 with sigma of 0.01
 C97-C271
 2.5 with sigma of 0.01
 C8AA-C31
 1.55 with sigma of 0.01
 C6CA-C123
 2.5 with sigma of 0.01
 S00O-C8CA
 1.8 with sigma of 0.01
 C290-C4DA
 2.5 with sigma of 0.01
 C8DA-C9AA
 1.55 with sigma of 0.01
 C8CA-C7EA
 2.5 with sigma of 0.01
 C1EA-C8CA
 2.5 with sigma of 0.01
 C2EA-C8CA
 2.5 with sigma of 0.01
 C164-C3EA
 2.5 with sigma of 0.01
 C6EA-C1EA
 2.5 with sigma of 0.01
 C6EA-C7EA
 2.5 with sigma of 0.01
 C2EA-C5EA
 2.5 with sigma of 0.01
 C5EA-C8CA
 2.5 with sigma of 0.01
 C44-C2EA
 2.5 with sigma of 0.01
 C6EA-C44 = C7EA-C44 = C8CA-C44 = C8CA-C3EA = C44-C1EA = C2EA-C1EA = C3EA-C2EA
 = C1EA-C164 = C4EA-C164 = C5EA-C3EA = C4EA-C3EA
 1.55 with sigma of 0.01
 C4EA-C1EA
 2.5 with sigma of 0.01
 C8CA-C4EA
 2.5 with sigma of 0.01
 C5EA-C4EA
 2.5 with sigma of 0.01
 C69-C56
 2.5 with sigma of 0.01
 C97-C56
 1.55 with sigma of 0.01
 C51-C3AA
 1.55 with sigma of 0.01
 C86-C1AA
 1.55 with sigma of 0.01
 C60-C1AA
 2.5 with sigma of 0.01
 C1AA-C39
 2.5 with sigma of 0.01
 H6CB-H6EB
 2.2 with sigma of 0.01
 C5DA-C2DA = C99-C5DA = C5DA-C111 = C5DA-C42 = C4DA-C42 = C6DA-C4DA = C4DA-C38
 = C38-C290 = C4DA-C3DA = C2DA-C290 = C3DA-C2DA
 1.55 with sigma of 0.01
 C42-C3DA
 2.5 with sigma of 0.01
 C56-C271
 1.55 with sigma of 0.01
 C78-C97
 1.54 with sigma of 0.01
 C42-C111
 2.5 with sigma of 0.01
3. Uiso/Uaniso restraints and constraints
C62 \\sim C68 \\sim C33 \\sim C88 \\sim C59 \\sim C53 \\sim C46 \\sim C64 \\sim
C71 \\sim C93: within 1.7A with sigma of 0.004 and sigma for terminal atoms of
0.008 within 1.7A
Uanis(C00U) \\sim Ueq, Uanis(C011) \\sim Ueq, Uanis(C013) \\sim Ueq, Uanis(C29)
\\sim Ueq, Uanis(C34) \\sim Ueq, Uanis(C35) \\sim Ueq, Uanis(C36) \\sim Ueq,
Uanis(C47) \\sim Ueq, Uanis(C49) \\sim Ueq, Uanis(C50) \\sim Ueq, Uanis(C54)
\\sim Ueq, Uanis(C30) \\sim Ueq, Uanis(C32) \\sim Ueq, Uanis(C33) \\sim Ueq,
Uanis(C2AA) \\sim Ueq, Uanis(C0AA) \\sim Ueq, Uanis(C39) \\sim Ueq, Uanis(C46)
\\sim Ueq, Uanis(C53) \\sim Ueq, Uanis(C59) \\sim Ueq, Uanis(C60) \\sim Ueq,
Uanis(C62) \\sim Ueq, Uanis(C64) \\sim Ueq, Uanis(C71) \\sim Ueq, Uanis(C86)
\\sim Ueq, Uanis(C88) \\sim Ueq, Uanis(C93) \\sim Ueq, Uanis(C68) \\sim Ueq,
Uanis(C3AA) \\sim Ueq, Uanis(C51) \\sim Ueq, Uanis(C56) \\sim Ueq, Uanis(C69)
\\sim Ueq, Uanis(C78) \\sim Ueq, Uanis(C97) \\sim Ueq, Uanis(C63) \\sim Ueq,
Uanis(C132) \\sim Ueq, Uanis(C180) \\sim Ueq, Uanis(C262) \\sim Ueq,
Uanis(C1AA) \\sim Ueq, Uanis(C114) \\sim Ueq, Uanis(C7AA) \\sim Ueq, Uanis(C42)
\\sim Ueq, Uanis(C271) \\sim Ueq, Uanis(C4AA) \\sim Ueq, Uanis(C37) \\sim Ueq,
Uanis(C41) \\sim Ueq, Uanis(C67) \\sim Ueq, Uanis(C5AA) \\sim Ueq, Uanis(C6AA)
\\sim Ueq, Uanis(C105) \\sim Ueq, Uanis(C113) \\sim Ueq, Uanis(C141) \\sim Ueq,
Uanis(C0BA) \\sim Ueq, Uanis(C8AA) \\sim Ueq, Uanis(C1BA) \\sim Ueq, Uanis(C80)
\\sim Ueq, Uanis(C85) \\sim Ueq, Uanis(C128) \\sim Ueq, Uanis(C216) \\sim Ueq,
Uanis(C2BA) \\sim Ueq, Uanis(C4BA) \\sim Ueq, Uanis(C5BA) \\sim Ueq,
Uanis(C7BA) \\sim Ueq, Uanis(C3BA) \\sim Ueq, Uanis(C94) \\sim Ueq, Uanis(C6BA)
\\sim Ueq, Uanis(C117) \\sim Ueq, Uanis(C8BA) \\sim Ueq, Uanis(C110) \\sim Ueq,
Uanis(C65) \\sim Ueq, Uanis(C0DA) \\sim Ueq, Uanis(C1DA) \\sim Ueq, Uanis(C92)
\\sim Ueq, Uanis(C126) \\sim Ueq, Uanis(C9CA) \\sim Ueq, Uanis(C142) \\sim Ueq,
Uanis(C156) \\sim Ueq, Uanis(C205) \\sim Ueq, Uanis(C2DA) \\sim Ueq,
Uanis(C5DA) \\sim Ueq, Uanis(C4DA) \\sim Ueq, Uanis(C3DA) \\sim Ueq, Uanis(C38)
\\sim Ueq, Uanis(C6DA) \\sim Ueq, Uanis(C99) \\sim Ueq, Uanis(C111) \\sim Ueq,
Uanis(C290) \\sim Ueq, Uanis(C3CA) \\sim Ueq, Uanis(C5CA) \\sim Ueq, Uanis(C52)
\\sim Ueq, Uanis(C4CA) \\sim Ueq, Uanis(C57) \\sim Ueq, Uanis(C75) \\sim Ueq,
Uanis(C2CA) \\sim Ueq, Uanis(C6CA) \\sim Ueq, Uanis(C123) \\sim Ueq,
Uanis(C9AA) \\sim Ueq, Uanis(C0CA) \\sim Ueq, Uanis(C1CA) \\sim Ueq,
Uanis(C8DA) \\sim Ueq, Uanis(C7CA) \\sim Ueq, Uanis(C0EA) \\sim Ueq,
Uanis(C9DA) \\sim Ueq, Uanis(C7DA) \\sim Ueq, Uanis(C98) \\sim Ueq, Uanis(C124)
\\sim Ueq, Uanis(C9BA) \\sim Ueq, Uanis(C83) \\sim Ueq, Uanis(C74) \\sim Ueq,
Uanis(C31) \\sim Ueq, Uanis(C8CA) \\sim Ueq, Uanis(C2EA) \\sim Ueq, Uanis(C3EA)
\\sim Ueq, Uanis(C44) \\sim Ueq, Uanis(C1EA) \\sim Ueq, Uanis(C7EA) \\sim Ueq,
Uanis(C4EA) \\sim Ueq, Uanis(C5EA) \\sim Ueq, Uanis(C6EA) \\sim Ueq,
Uanis(C164) \\sim Ueq: with sigma of 0.01 and sigma for terminal atoms of 0.02
4. Rigid body (RIGU) restrains
 S00O, C6EA, C8CA, C2EA, C3EA, C44, C1EA, C7EA, C4EA, C5EA, C164
 with sigma for 1-2 distances of 0.001 and sigma for 1-3 distances of 0.002
 C74, C271, C97, C56, C69, C51, C3AA, C262, C180, C78, S00G
 with sigma for 1-2 distances of 0.001 and sigma for 1-3 distances of 0.002
 S00N, C65, C3CA, C52, C4CA, C75, C2CA, C6CA, C123, C5CA, C57
 with sigma for 1-2 distances of 0.001 and sigma for 1-3 distances of 0.002
 S00K, C1AA, C39, C86, C32, C30, C2AA, C63, C60, C114, C0AA
 with sigma for 1-2 distances of 0.001 and sigma for 1-3 distances of 0.002
 S00Q, C0DA, C1DA, C92, C142, C156, C205, C9CA, C124, C98, C126
 with sigma for 1-2 distances of 0.001 and sigma for 1-3 distances of 0.002
 C013, C2BA, C4BA, C5BA, C7BA, C6BA, C110, C94, C117, S00I, C3BA
 with sigma for 1-2 distances of 0.001 and sigma for 1-3 distances of 0.002
 C9AA, C0CA, C1CA, C8DA, C7CA, C0EA, C9DA, C7DA, C9BA, C83, S00J
 with sigma for 1-2 distances of 0.001 and sigma for 1-3 distances of 0.002
 S00P, C42, C4DA, C6DA, C2DA, C111, C99, C3DA, C290, C38, C5DA
 with sigma for 1-2 distances of 0.001 and sigma for 1-3 distances of 0.002
5.a Riding coordinates:
 C132(H13A,H13B,H13C), C262(H26A,H26B,H26C), C1AA(H1AA,H1AB,H1AC), C105(H10A,
 H10B,H10C), C128(H12A,H12B,H12C), C7BA(H7BA,H7BB,H7BC), C117(H11E,H11F,H11G),
 C8BA(H8BA,H8BB,H8BC), C126(H12D,H12E,H12F), C99(H99A,H99B,H99C), C111(H11J,
 H11K,H11L), C123(H12I,H12H,H12G), C98(H98A,H98B,H98C), C83(H83A,H83B,H83C),
 C74(H74A,H74B,H74C), C5EA(H5EA,H5EB,H5EC), C6EA(H6EA,H6EB,H6EC)
5.b Ternary CH refined with riding coordinates:
 C00U(H00U), C011(H011), C013(H013), C29(H29), C50(H50), C32(H32), C33(H33),
 C59(H59), C60(H60), C3AA(H3AA), C78(H78), C42(H42), C41(H41), C216(H216),
 C4BA(H4BA), C65(H65), C0DA(H0DA), C9CA(H9CA), C2DA(H2DA), C75(H75), C9AA(H9AA),
  C7DA(H7DA), C8CA(H8CA), C1EA(H1EA)
5.c Secondary CH2 refined with riding coordinates:
 C36(H36A,H36B), C49(H49A,H49B), C0AA(H0AA,H0AB), C46(H46A,H46B), C53(H53A,
 H53B), C93(H93A,H93B), C56(H56A,H56B), C69(H69A,H69B), C97(H97A,H97B),
 C63(H63A,H63B), C114(H11A,H11B), C7AA(H7AA,H7AB), C67(H67A,H67B), C5AA(H5AA,
 H5AB), C113(H11C,H11D), C1BA(H1BA,H1BB), C80(H80A,H80B), C85(H85A,H85B),
 C5BA(H5BA,H5BB), C6BA(H6BA,H6BB), C110(H11H,H11I), C1DA(H1DA,H1DB), C92(H92A,
 H92B), C156(H15A,H15B), C3DA(H3DA,H3DB), C38(H38A,H38B), C290(H29A,H29B),
 C3CA(H3CA,H3CB), C5CA(H5CA,H5CB), C52(H52A,H52B), C0CA(H0CA,H0CB), C7CA(H7CA,
 H7CB), C9DA(H9DA,H9DB), C2EA(H2EA,H2EB), C4EA(H4EA,H4EB), C164(H16A,H16B)
5.d Idealised Me refined as rotating group:
 C35(H35A,H35B,H35C), C47(H47A,H47B,H47C), C2AA(H2AA,H2AB,H2AC), C39(H39A,H39B,
 H39C), C71(H71A,H71B,H71C), C88(H88A,H88B,H88C), C68(H68A,H68B,H68C),
 C180(H18A,H18B,H18C), C37(H37A,H37B,H37C), C6AA(H6AA,H6AB,H6AC), C94(H94A,H94B,
 H94C), C142(H14A,H14B,H14C), C6DA(H6DA,H6DB,H6DC), C57(H57A,H57B,H57C),
 C6CA(H6CA,H6CB,H6CC), C0EA(H0EA,H0EB,H0EC), C9BA(H9BA,H9BB,H9BC), C31(H31A,
 H31B,H31C), C7EA(H7EA,H7EB,H7EC)
;
_olex2_submission_special_instructions 'No special instructions were received'

loop_
_space_group_symop_operation_xyz
'x, y, z'
'-x+1/2, -y, z+1/2'
'-x, y+1/2, -z+1/2'
'x+1/2, -y+1/2, -z'

loop_
_atom_site_label
_atom_site_type_symbol
_atom_site_fract_x
_atom_site_fract_y
_atom_site_fract_z
_atom_site_U_iso_or_equiv
_atom_site_adp_type
_atom_site_occupancy
_atom_site_site_symmetry_order
_atom_site_calc_flag
_atom_site_refinement_flags_posn
_atom_site_refinement_flags_adp
_atom_site_refinement_flags_occupancy
_atom_site_disorder_assembly
_atom_site_disorder_group
Au01 Au 0.71011(5) 0.32086(5) 0.33376(5) 0.0517(3) Uani 1 1 d . . . . .
Au02 Au 0.66180(5) 0.19627(4) 0.23717(5) 0.0516(3) Uani 1 1 d . . . . .
Au03 Au 0.76607(5) 0.19757(5) 0.19838(5) 0.0551(3) Uani 1 1 d . . . . .
Au04 Au 0.81876(5) 0.29605(5) 0.31741(5) 0.0592(3) Uani 1 1 d . . . . .
Au05 Au 0.65341(6) 0.25489(5) 0.13640(5) 0.0629(3) Uani 1 1 d . . . . .
Au06 Au 0.58943(5) 0.27304(5) 0.30859(6) 0.0611(3) Uani 1 1 d . . . . .
Au07 Au 0.79732(6) 0.41171(5) 0.27711(6) 0.0668(4) Uani 1 1 d . . . . .
Au08 Au 0.68421(6) 0.11593(6) 0.14699(6) 0.0691(4) Uani 1 1 d . . . . .
Au09 Au 0.76244(7) 0.08915(5) 0.25550(6) 0.0721(4) Uani 1 1 d . . . . .
Au0A Au 0.73728(7) 0.25101(6) 0.42496(6) 0.0715(4) Uani 1 1 d . . . . .
Au0B Au 0.79000(7) 0.38484(6) 0.40350(6) 0.0710(4) Uani 1 1 d . . . . .
Au0C Au 0.88794(5) 0.23628(7) 0.22982(7) 0.0814(5) Uani 1 1 d . . . . .
Cd0D Cd 0.73006(8) 0.30304(7) 0.23081(8) 0.0506(4) Uani 1 1 d . . . . .
Cd0E Cd 0.74601(8) 0.20281(8) 0.31319(8) 0.0560(5) Uani 1 1 d . . . . .
S00F S 0.6277(3) 0.3263(3) 0.1913(3) 0.0559(17) Uani 1 1 d . . . . .
S00G S 0.6130(4) 0.3594(3) 0.3424(4) 0.074(2) Uani 1 1 d . . . . .
S00H S 0.6708(4) 0.1894(3) 0.3887(3) 0.070(2) Uani 1 1 d . . . . .
S00I S 0.5677(3) 0.1862(3) 0.2750(4) 0.068(2) Uani 1 1 d . . . . .
S00J S 0.8070(4) 0.3115(4) 0.4586(4) 0.078(2) Uani 1 1 d . . . . .
S00K S 0.8208(3) 0.3630(3) 0.2045(4) 0.070(2) Uani 1 1 d . . . . .
S00L S 0.7710(4) 0.4601(3) 0.3488(4) 0.079(3) Uani 1 1 d . . . . .
S00M S 0.8343(4) 0.1312(3) 0.3044(4) 0.077(2) Uani 1 1 d . . . . .
S00N S 0.8554(4) 0.2065(4) 0.1528(4) 0.092(3) Uani 1 1 d . . . . .
S00O S 0.6852(4) 0.0507(4) 0.2096(4) 0.085(3) Uani 1 1 d D . . . .
S00P S 0.6836(5) 0.1824(4) 0.0847(4) 0.091(3) Uani 1 1 d . . . . .
S00Q S 0.9188(4) 0.2675(4) 0.3090(5) 0.091(3) Uani 1 1 d . . . . .
C00U C 0.8479(14) 0.0854(12) 0.3560(12) 0.071(8) Uani 1 1 d D U . . .
H00U H 0.809823 0.080783 0.372552 0.085 Uiso 1 1 calc R U . . .
C011 C 0.6715(15) 0.1218(14) 0.4191(12) 0.083(10) Uani 1 1 d D U . . .
H011 H 0.710991 0.105978 0.416350 0.099 Uiso 1 1 calc R U . . .
C013 C 0.5120(13) 0.1932(14) 0.2271(14) 0.087(5) Uani 1 1 d D U . . .
H013 H 0.530384 0.215751 0.200443 0.104 Uiso 1 1 calc R U . . .
C29 C 0.6219(12) 0.3928(10) 0.1570(11) 0.055(7) Uani 1 1 d D U . . .
H29 H 0.660229 0.398856 0.141287 0.065 Uiso 1 1 calc R U . . .
C34 C 0.6104(10) 0.4460(14) 0.1906(13) 0.071(8) Uani 1 1 d D U . . .
C35 C 0.6560(17) 0.4590(14) 0.2297(15) 0.088(10) Uani 1 1 d . U . . .
H35A H 0.653346 0.432251 0.256806 0.131 Uiso 1 1 calc R U . . .
H35B H 0.649587 0.496178 0.242802 0.131 Uiso 1 1 calc R U . . .
H35C H 0.694111 0.457024 0.214584 0.131 Uiso 1 1 calc R U . . .
C36 C 0.5499(11) 0.4381(14) 0.2159(10) 0.077(9) Uani 1 1 d D U . . .
H36A H 0.543143 0.466312 0.241749 0.092 Uiso 1 1 calc R U . . .
H36B H 0.546277 0.401052 0.230820 0.092 Uiso 1 1 calc R U . . .
C47 C 0.6058(17) 0.4002(18) 0.0647(15) 0.094(12) Uani 1 1 d . U . . .
H47A H 0.634016 0.430075 0.063783 0.141 Uiso 1 1 calc R U . . .
H47B H 0.577379 0.405800 0.038379 0.141 Uiso 1 1 calc R U . . .
H47C H 0.625218 0.364890 0.059662 0.141 Uiso 1 1 calc R U . . .
C49 C 0.6005(14) 0.4948(9) 0.1491(13) 0.116(15) Uani 1 1 d D U . . .
H49A H 0.633672 0.501304 0.126985 0.139 Uiso 1 1 calc R U . . .
H49B H 0.585427 0.529782 0.162884 0.139 Uiso 1 1 calc R U . . .
C50 C 0.5498(18) 0.453(2) 0.1253(15) 0.111(14) Uani 1 1 d D U . . .
H50 H 0.530456 0.469324 0.095681 0.133 Uiso 1 1 calc R U . . .
C54 C 0.5764(16) 0.4000(12) 0.1138(15) 0.089(11) Uani 1 1 d D U . . .
C30 C 0.8249(12) 0.3797(10) 0.0990(10) 0.095(5) Uani 1 1 d D U . . .
C32 C 0.8103(12) 0.4115(11) 0.1486(12) 0.082(5) Uani 1 1 d D U . . .
H32 H 0.769204 0.423131 0.147509 0.098 Uiso 1 1 calc R U . . .
C33 C 0.826(2) 0.5192(16) 0.3560(14) 0.114(5) Uani 1 1 d D U . . .
H33 H 0.863480 0.508677 0.340342 0.137 Uiso 1 1 calc R U . . .
C2AA C 0.7782(16) 0.3353(15) 0.0836(16) 0.101(10) Uani 1 1 d D U . . .
H2AA H 0.774538 0.307771 0.110073 0.152 Uiso 1 1 calc R U . . .
H2AB H 0.790046 0.317084 0.052849 0.152 Uiso 1 1 calc R U . . .
H2AC H 0.741172 0.353496 0.078546 0.152 Uiso 1 1 calc R U . . .
C0AA C 0.8896(12) 0.3606(14) 0.1020(15) 0.100(7) Uani 1 1 d D U . . .
H0AA H 0.898856 0.332966 0.076257 0.120 Uiso 1 1 calc R U . . .
H0AB H 0.899244 0.345647 0.135152 0.120 Uiso 1 1 calc R U . . .
C39 C 0.8077(17) 0.5145(17) 0.1598(19) 0.122(11) Uani 1 1 d D U . . .
H39A H 0.770147 0.506719 0.145068 0.183 Uiso 1 1 calc R U . . .
H39B H 0.823590 0.548049 0.145054 0.183 Uiso 1 1 calc R U . . .
H39C H 0.803413 0.519604 0.195683 0.183 Uiso 1 1 calc R U . . .
C46 C 0.7801(17) 0.5547(17) 0.4411(14) 0.114(5) Uani 1 1 d D U . . .
H46A H 0.789699 0.564622 0.475724 0.137 Uiso 1 1 calc R U . . .
H46B H 0.752136 0.524034 0.441624 0.137 Uiso 1 1 calc R U . . .
C53 C 0.8568(15) 0.5986(15) 0.4065(18) 0.115(5) Uani 1 1 d D U . . .
H53A H 0.893662 0.601978 0.388428 0.138 Uiso 1 1 calc R U . . .
H53B H 0.858780 0.618490 0.438521 0.138 Uiso 1 1 calc R U . . .
C59 C 0.8031(15) 0.6157(12) 0.3739(11) 0.115(5) Uani 1 1 d D U . . .
H59 H 0.805133 0.654630 0.361790 0.138 Uiso 1 1 calc R U . . .
C60 C 0.8729(13) 0.4626(11) 0.0950(10) 0.103(6) Uani 1 1 d D U . . .
H60 H 0.884193 0.499187 0.081088 0.124 Uiso 1 1 calc R U . . .
C62 C 0.8010(15) 0.5722(15) 0.3303(13) 0.115(5) Uani 1 1 d D U . . .
C64 C 0.8360(14) 0.5370(12) 0.4121(13) 0.114(5) Uani 1 1 d D U . . .
C71 C 0.8778(17) 0.5001(17) 0.4443(16) 0.112(7) Uani 1 1 d D U . . .
H71A H 0.859736 0.464388 0.450767 0.168 Uiso 1 1 calc R U . . .
H71B H 0.885854 0.518599 0.475830 0.168 Uiso 1 1 calc R U . . .
H71C H 0.913774 0.494441 0.426155 0.168 Uiso 1 1 calc R U . . .
C86 C 0.8493(11) 0.4649(13) 0.1496(11) 0.097(6) Uani 1 1 d D U . . .
C88 C 0.7403(16) 0.5708(19) 0.3046(18) 0.116(7) Uani 1 1 d D U . . .
H88A H 0.731511 0.533026 0.294197 0.175 Uiso 1 1 calc R U . . .
H88B H 0.740572 0.594926 0.275426 0.175 Uiso 1 1 calc R U . . .
H88C H 0.711043 0.583486 0.328019 0.175 Uiso 1 1 calc R U . . .
C93 C 0.7539(14) 0.6062(16) 0.4129(16) 0.115(5) Uani 1 1 d D U . . .
H93A H 0.716838 0.597335 0.396810 0.138 Uiso 1 1 calc R U . . .
H93B H 0.748932 0.638264 0.435235 0.138 Uiso 1 1 calc R U . . .
C68 C 0.8420(19) 0.592(2) 0.2874(16) 0.119(7) Uani 1 1 d D U . . .
H68A H 0.859797 0.627227 0.296910 0.178 Uiso 1 1 calc R U . . .
H68B H 0.819745 0.597302 0.256947 0.178 Uiso 1 1 calc R U . . .
H68C H 0.871900 0.564570 0.281824 0.178 Uiso 1 1 calc R U . . .
C3AA C 0.592(2) 0.3648(14) 0.4089(18) 0.114(6) Uani 1 1 d D U . . .
H3AA H 0.622855 0.344842 0.427923 0.137 Uiso 1 1 calc R U . . .
C51 C 0.593(2) 0.4267(16) 0.4286(19) 0.118(7) Uani 1 1 d D U . . .
C56 C 0.485(2) 0.3719(15) 0.3939(15) 0.139(9) Uani 1 1 d D U . . .
H56A H 0.446942 0.354417 0.395048 0.167 Uiso 1 1 calc R U . . .
H56B H 0.498803 0.372842 0.359069 0.167 Uiso 1 1 calc R U . . .
C69 C 0.533(2) 0.369(2) 0.4788(13) 0.130(7) Uani 1 1 d D U . . .
H69A H 0.568560 0.360469 0.496899 0.157 Uiso 1 1 calc R U . . .
H69B H 0.499237 0.360192 0.499905 0.157 Uiso 1 1 calc R U . . .
C78 C 0.531(2) 0.4312(17) 0.4599(17) 0.130(7) Uani 1 1 d D U . . .
H78 H 0.528951 0.460437 0.486018 0.156 Uiso 1 1 calc R U . . .
C97 C 0.484(2) 0.4327(14) 0.4177(18) 0.134(9) Uani 1 1 d D U . . .
H97A H 0.493250 0.460895 0.392432 0.161 Uiso 1 1 calc R U . . .
H97B H 0.445690 0.440893 0.431866 0.161 Uiso 1 1 calc R U . . .
C63 C 0.8195(15) 0.4352(14) 0.0685(13) 0.100(6) Uani 1 1 d D U . . .
H63A H 0.825258 0.429993 0.032447 0.120 Uiso 1 1 calc R U . . .
H63B H 0.783174 0.454987 0.074959 0.120 Uiso 1 1 calc R U . . .
C132 C 0.534(2) 0.349(2) 0.1105(19) 0.123(16) Uani 1 1 d . U . . .
H13A H 0.527534 0.333198 0.143500 0.184 Uiso 1 1 d R U . . .
H13B H 0.496934 0.361068 0.096670 0.184 Uiso 1 1 d R U . . .
H13C H 0.550614 0.320998 0.088680 0.184 Uiso 1 1 d R U . . .
C180 C 0.645(2) 0.437(2) 0.4600(17) 0.146(12) Uani 1 1 d D U . . .
H18A H 0.664784 0.402190 0.466253 0.219 Uiso 1 1 calc R U . . .
H18B H 0.632931 0.453294 0.491647 0.219 Uiso 1 1 calc R U . . .
H18C H 0.670770 0.462451 0.442809 0.219 Uiso 1 1 calc R U . . .
C262 C 0.592(2) 0.471(2) 0.3831(16) 0.132(11) Uani 1 1 d D U . . .
H26A H 0.571679 0.504081 0.394138 0.198 Uiso 1 1 d R U . . .
H26B H 0.631339 0.481291 0.373128 0.198 Uiso 1 1 d R U . . .
H26C H 0.572209 0.454821 0.354698 0.198 Uiso 1 1 d R U . . .
C1AA C 0.9010(15) 0.469(2) 0.1869(11) 0.131(11) Uani 1 1 d D U . . .
H1AA H 0.886898 0.481264 0.219180 0.196 Uiso 1 1 d R U . . .
H1AB H 0.918958 0.432484 0.190480 0.196 Uiso 1 1 d R U . . .
H1AC H 0.929338 0.495064 0.174220 0.196 Uiso 1 1 d R U . . .
C114 C 0.9211(15) 0.4174(13) 0.0919(16) 0.114(7) Uani 1 1 d D U . . .
H11A H 0.951049 0.424205 0.117236 0.137 Uiso 1 1 calc R U . . .
H11B H 0.939196 0.417456 0.058710 0.137 Uiso 1 1 calc R U . . .
C7AA C 0.5072(12) 0.4455(19) 0.1708(12) 0.113(14) Uani 1 1 d D U . . .
H7AA H 0.482646 0.478470 0.175139 0.136 Uiso 1 1 calc R U . . .
H7AB H 0.482474 0.412698 0.166487 0.136 Uiso 1 1 calc R U . . .
C42 C 0.627(2) 0.1711(16) 0.0378(15) 0.143(7) Uani 1 1 d D U . . .
H42 H 0.590897 0.175224 0.058042 0.171 Uiso 1 1 calc R U . . .
C271 C 0.5300(19) 0.3400(13) 0.4288(16) 0.127(7) Uani 1 1 d D U . . .
C4AA C 0.8878(14) 0.1119(12) 0.3972(13) 0.109(14) Uani 1 1 d D U . . .
C37 C 0.867(2) 0.1653(17) 0.4252(19) 0.134(18) Uani 1 1 d D U . . .
H37A H 0.838804 0.184757 0.404667 0.201 Uiso 1 1 calc R U . . .
H37B H 0.899889 0.189429 0.431389 0.201 Uiso 1 1 calc R U . . .
H37C H 0.849354 0.154918 0.456809 0.201 Uiso 1 1 calc R U . . .
C41 C 0.9206(18) 0.0234(14) 0.3896(17) 0.14(2) Uani 1 1 d D U . . .
H41 H 0.931074 -0.014606 0.400679 0.172 Uiso 1 1 calc R U . . .
C67 C 0.974(2) 0.0602(18) 0.375(2) 0.15(2) Uani 1 1 d D U . . .
H67A H 1.006462 0.054009 0.398129 0.179 Uiso 1 1 calc R U . . .
H67B H 0.986995 0.052015 0.340771 0.179 Uiso 1 1 calc R U . . .
C5AA C 0.895(2) 0.0607(17) 0.4324(12) 0.129(17) Uani 1 1 d D U . . .
H5AA H 0.857678 0.046772 0.445340 0.155 Uiso 1 1 calc R U . . .
H5AB H 0.921916 0.067226 0.460009 0.155 Uiso 1 1 calc R U . . .
C6AA C 0.8979(19) 0.0139(19) 0.2965(15) 0.124(16) Uani 1 1 d D U . . .
H6AA H 0.868690 0.020509 0.271063 0.186 Uiso 1 1 calc R U . . .
H6AB H 0.910941 -0.024419 0.294508 0.186 Uiso 1 1 calc R U . . .
H6AC H 0.930455 0.038637 0.291123 0.186 Uiso 1 1 calc R U . . .
C105 C 0.824(2) -0.021(3) 0.359(2) 0.20(3) Uani 1 1 d D U . . .
H10A H 0.843250 -0.052934 0.373483 0.293 Uiso 1 1 d R U . . .
H10B H 0.806200 -0.030584 0.327743 0.293 Uiso 1 1 d R U . . .
H10C H 0.795050 -0.007074 0.382363 0.293 Uiso 1 1 d R U . . .
C113 C 0.9509(16) 0.1212(18) 0.379(2) 0.124(17) Uani 1 1 d D U . . .
H11C H 0.973216 0.142776 0.403600 0.149 Uiso 1 1 calc R U . . .
H11D H 0.951916 0.140103 0.346658 0.149 Uiso 1 1 calc R U . . .
C141 C 0.8714(18) 0.0249(14) 0.3495(15) 0.134(18) Uani 1 1 d D U . . .
C0BA C 0.6536(19) 0.1231(19) 0.4756(13) 0.114(15) Uani 1 1 d D U . . .
C8AA C 0.6269(12) 0.0782(13) 0.3985(9) 0.100(13) Uani 1 1 d D U . . .
C1BA C 0.5639(13) 0.1020(17) 0.4017(12) 0.092(11) Uani 1 1 d D U . . .
H1BA H 0.562775 0.142617 0.398441 0.111 Uiso 1 1 calc R U . . .
H1BB H 0.537665 0.084874 0.377329 0.111 Uiso 1 1 calc R U . . .
C80 C 0.6320(19) 0.0326(12) 0.4401(13) 0.107(13) Uani 1 1 d D U . . .
H80A H 0.605546 0.001249 0.434857 0.128 Uiso 1 1 calc R U . . .
H80B H 0.671756 0.019197 0.444753 0.128 Uiso 1 1 calc R U . . .
C85 C 0.5519(14) 0.082(2) 0.4565(14) 0.141(19) Uani 1 1 d D U . . .
H85A H 0.529468 0.047555 0.456179 0.169 Uiso 1 1 calc R U . . .
H85B H 0.529616 0.110446 0.474699 0.169 Uiso 1 1 calc R U . . .
C128 C 0.698(2) 0.102(3) 0.511(2) 0.15(2) Uani 1 1 d . U . . .
H12A H 0.723307 0.132295 0.520204 0.224 Uiso 1 1 d R U . . .
H12B H 0.679857 0.086365 0.540204 0.224 Uiso 1 1 d R U . . .
H12C H 0.720867 0.073145 0.494134 0.224 Uiso 1 1 d R U . . .
C216 C 0.6118(17) 0.0726(15) 0.4825(9) 0.140(19) Uani 1 1 d D U . . .
H216 H 0.610307 0.056434 0.516643 0.168 Uiso 1 1 calc R U . . .
C2BA C 0.4543(13) 0.2244(17) 0.2392(14) 0.099(5) Uani 1 1 d D U . . .
C4BA C 0.4238(14) 0.1413(14) 0.2070(13) 0.112(6) Uani 1 1 d D U . . .
H4BA H 0.402227 0.116084 0.184387 0.134 Uiso 1 1 calc R U . . .
C5BA C 0.4145(17) 0.2043(14) 0.1954(11) 0.107(7) Uani 1 1 d D U . . .
H5BA H 0.374055 0.215989 0.199418 0.129 Uiso 1 1 calc R U . . .
H5BB H 0.429009 0.215102 0.162322 0.129 Uiso 1 1 calc R U . . .
C7BA C 0.455(2) 0.2839(19) 0.238(2) 0.124(10) Uani 1 1 d . U . . .
H7BA H 0.464153 0.297035 0.204336 0.186 Uiso 1 1 d R U . . .
H7BB H 0.417823 0.297735 0.248136 0.186 Uiso 1 1 d R U . . .
H7BC H 0.484843 0.297235 0.260956 0.186 Uiso 1 1 d R U . . .
C3BA C 0.4913(13) 0.1390(14) 0.1998(13) 0.105(6) Uani 1 1 d D U . . .
C94 C 0.520(2) 0.130(2) 0.1472(15) 0.144(12) Uani 1 1 d D U . . .
H94A H 0.499055 0.151986 0.122321 0.216 Uiso 1 1 calc R U . . .
H94B H 0.518500 0.091327 0.138267 0.216 Uiso 1 1 calc R U . . .
H94C H 0.559932 0.142634 0.148392 0.216 Uiso 1 1 calc R U . . .
C6BA C 0.409(2) 0.1329(16) 0.2642(13) 0.122(8) Uani 1 1 d D U . . .
H6BA H 0.430501 0.101496 0.278487 0.146 Uiso 1 1 calc R U . . .
H6BB H 0.367393 0.126888 0.269255 0.146 Uiso 1 1 calc R U . . .
C117 C 0.512(2) 0.0895(17) 0.2337(19) 0.128(10) Uani 1 1 d D U . . .
H11E H 0.518087 0.102178 0.267821 0.192 Uiso 1 1 d R U . . .
H11F H 0.548537 0.075538 0.220321 0.192 Uiso 1 1 d R U . . .
H11G H 0.483547 0.060038 0.233321 0.192 Uiso 1 1 d R U . . .
C8BA C 0.634(3) 0.1749(16) 0.494(2) 0.15(2) Uani 1 1 d D U . . .
H8BA H 0.634355 0.202996 0.468166 0.232 Uiso 1 1 d R U . . .
H8BB H 0.594705 0.170886 0.507016 0.232 Uiso 1 1 d R U . . .
H8BC H 0.659445 0.185956 0.521226 0.232 Uiso 1 1 d R U . . .
C110 C 0.4303(19) 0.193(2) 0.2885(11) 0.113(8) Uani 1 1 d D U . . .
H11H H 0.397945 0.212745 0.303833 0.135 Uiso 1 1 calc R U . . .
H11I H 0.460943 0.187198 0.313448 0.135 Uiso 1 1 calc R U . . .
C65 C 0.8812(15) 0.1412(16) 0.1286(14) 0.111(6) Uani 1 1 d D U . . .
H65 H 0.857866 0.112821 0.146400 0.133 Uiso 1 1 calc R U . . .
C0DA C 1.0525(14) 0.3688(15) 0.3382(11) 0.140(7) Uani 1 1 d D U . . .
H0DA H 1.070553 0.398576 0.358541 0.168 Uiso 1 1 calc R U . . .
C1DA C 1.0534(15) 0.3786(11) 0.2795(11) 0.139(8) Uani 1 1 d D U . . .
H1DA H 1.030561 0.410983 0.269123 0.167 Uiso 1 1 calc R U . . .
H1DB H 1.092688 0.380811 0.265715 0.167 Uiso 1 1 calc R U . . .
C92 C 1.0792(19) 0.3082(16) 0.3458(12) 0.144(9) Uani 1 1 d D U . . .
H92A H 1.064708 0.290865 0.376585 0.173 Uiso 1 1 calc R U . . .
H92B H 1.121629 0.309385 0.346893 0.173 Uiso 1 1 calc R U . . .
C126 C 0.965(2) 0.4139(16) 0.366(2) 0.160(13) Uani 1 1 d D U . . .
H12D H 0.934920 0.425252 0.342536 0.239 Uiso 1 1 d R U . . .
H12E H 0.949750 0.413382 0.399507 0.239 Uiso 1 1 d R U . . .
H12F H 0.997110 0.439952 0.363836 0.239 Uiso 1 1 d R U . . .
C9CA C 0.9671(11) 0.335(2) 0.2979(12) 0.118(6) Uani 1 1 d D U . . .
H9CA H 0.944112 0.364052 0.281157 0.142 Uiso 1 1 calc R U . . .
C142 C 1.0148(17) 0.3107(19) 0.2141(9) 0.146(12) Uani 1 1 d D U . . .
H14A H 0.981821 0.331511 0.201635 0.219 Uiso 1 1 calc R U . . .
H14B H 1.007986 0.271211 0.209389 0.219 Uiso 1 1 calc R U . . .
H14C H 1.049316 0.321582 0.195749 0.219 Uiso 1 1 calc R U . . .
C156 C 1.0566(19) 0.2756(11) 0.2969(13) 0.134(9) Uani 1 1 d D U . . .
H15A H 1.088997 0.261220 0.276974 0.161 Uiso 1 1 calc R U . . .
H15B H 1.030866 0.244811 0.305944 0.161 Uiso 1 1 calc R U . . .
C205 C 1.0230(10) 0.3225(12) 0.2679(9) 0.126(7) Uani 1 1 d D U . . .
C2DA C 0.6226(18) 0.1771(14) -0.0565(14) 0.162(9) Uani 1 1 d D U . . .
H2DA H 0.612625 0.195724 -0.088412 0.195 Uiso 1 1 calc R U . . .
C5DA C 0.6149(19) 0.2123(14) -0.0069(15) 0.155(8) Uani 1 1 d D U . . .
C4DA C 0.6159(18) 0.1135(14) 0.0108(14) 0.146(8) Uani 1 1 d D U . . .
C3DA C 0.5813(16) 0.1285(19) -0.0387(15) 0.158(9) Uani 1 1 d D U . . .
H3DA H 0.580142 0.097539 -0.062594 0.189 Uiso 1 1 calc R U . . .
H3DB H 0.541845 0.141503 -0.031693 0.189 Uiso 1 1 calc R U . . .
C38 C 0.6766(19) 0.1002(18) -0.014(2) 0.157(10) Uani 1 1 d D U . . .
H38A H 0.675580 0.064538 -0.032106 0.188 Uiso 1 1 calc R U . . .
H38B H 0.707546 0.099065 0.010856 0.188 Uiso 1 1 calc R U . . .
C6DA C 0.593(3) 0.068(2) 0.0483(18) 0.158(14) Uani 1 1 d D U . . .
H6DA H 0.616307 0.069139 0.078741 0.237 Uiso 1 1 calc R U . . .
H6DB H 0.596663 0.031629 0.032984 0.237 Uiso 1 1 calc R U . . .
H6DC H 0.553082 0.075411 0.056365 0.237 Uiso 1 1 calc R U . . .
C99 C 0.661(2) 0.260(2) -0.010(2) 0.177(14) Uani 1 1 d D U . . .
H99A H 0.689755 0.256432 0.016228 0.265 Uiso 1 1 d R U . . .
H99B H 0.679765 0.260022 -0.042422 0.265 Uiso 1 1 d R U . . .
H99C H 0.640415 0.295322 -0.005632 0.265 Uiso 1 1 d R U . . .
C111 C 0.5546(17) 0.240(2) 0.004(2) 0.175(14) Uani 1 1 d D U . . .
H11J H 0.526609 0.210483 0.007499 0.262 Uiso 1 1 d R U . . .
H11K H 0.542159 0.265213 -0.022711 0.262 Uiso 1 1 d R U . . .
H11L H 0.557659 0.260713 0.034989 0.262 Uiso 1 1 d R U . . .
C290 C 0.6860(16) 0.1506(17) -0.0524(18) 0.174(11) Uani 1 1 d D U . . .
H29A H 0.699519 0.137290 -0.085093 0.208 Uiso 1 1 calc R U . . .
H29B H 0.713860 0.177596 -0.039154 0.208 Uiso 1 1 calc R U . . .
C3CA C 0.9567(14) 0.0712(10) 0.1042(14) 0.128(8) Uani 1 1 d D U . . .
H3CA H 0.997488 0.059912 0.102615 0.154 Uiso 1 1 calc R U . . .
H3CB H 0.931843 0.039307 0.112123 0.154 Uiso 1 1 calc R U . . .
C5CA C 0.978(2) 0.1735(13) 0.1125(15) 0.132(9) Uani 1 1 d D U . . .
H5CA H 0.958433 0.208902 0.118858 0.159 Uiso 1 1 calc R U . . .
H5CB H 1.018247 0.176216 0.124306 0.159 Uiso 1 1 calc R U . . .
C52 C 0.976(2) 0.1584(16) 0.0554(13) 0.137(9) Uani 1 1 d D U . . .
H52A H 1.014728 0.149526 0.042398 0.165 Uiso 1 1 calc R U . . .
H52B H 0.959065 0.188431 0.035499 0.165 Uiso 1 1 calc R U . . .
C4CA C 0.9455(13) 0.1238(15) 0.1389(10) 0.122(6) Uani 1 1 d D U . . .
C57 C 0.978(2) 0.112(3) 0.1892(15) 0.159(13) Uani 1 1 d D U . . .
H57A H 0.994838 0.146280 0.201672 0.238 Uiso 1 1 calc R U . . .
H57B H 1.008309 0.084914 0.183469 0.238 Uiso 1 1 calc R U . . .
H57C H 0.950733 0.097595 0.213681 0.238 Uiso 1 1 calc R U . . .
C75 C 0.9358(13) 0.1055(16) 0.0566(10) 0.128(7) Uani 1 1 d D U . . .
H75 H 0.936624 0.083717 0.025068 0.154 Uiso 1 1 calc R U . . .
C2CA C 0.8730(13) 0.1268(15) 0.0714(13) 0.124(7) Uani 1 1 d D U . . .
C6CA C 0.832(2) 0.0756(15) 0.0645(18) 0.134(11) Uani 1 1 d D U . . .
H6CA H 0.799897 0.078186 0.088192 0.201 Uiso 1 1 calc R U . . .
H6CB H 0.853146 0.041557 0.070499 0.201 Uiso 1 1 calc DR U . . .
H6CC H 0.816462 0.075369 0.030632 0.201 Uiso 1 1 calc R U . . .
C123 C 0.843(2) 0.1782(15) 0.047(2) 0.151(13) Uani 1 1 d D U . . .
H12I H 0.802166 0.169924 0.040991 0.226 Uiso 1 1 d R U . . .
H12H H 0.846106 0.210144 0.068661 0.226 Uiso 1 1 d R U . . .
H12G H 0.861336 0.186434 0.014851 0.226 Uiso 1 1 d R U . . .
C9AA C 0.783(2) 0.3277(15) 0.5264(11) 0.107(6) Uani 1 1 d D U . . .
H9AA H 0.740435 0.329919 0.528427 0.128 Uiso 1 1 calc R U . . .
C0CA C 0.878(2) 0.3866(19) 0.5391(16) 0.121(8) Uani 1 1 d D U . . .
H0CA H 0.894215 0.421569 0.551765 0.146 Uiso 1 1 calc R U . . .
H0CB H 0.890865 0.380622 0.504434 0.146 Uiso 1 1 calc R U . . .
C1CA C 0.812(2) 0.3844(18) 0.5441(16) 0.115(6) Uani 1 1 d D U . . .
C8DA C 0.8069(17) 0.2829(11) 0.5644(14) 0.118(7) Uani 1 1 d D U . . .
C7CA C 0.8936(18) 0.335(2) 0.5742(19) 0.132(9) Uani 1 1 d D U . . .
H7CA H 0.905830 0.303288 0.554139 0.159 Uiso 1 1 calc R U . . .
H7CB H 0.925012 0.345163 0.597339 0.159 Uiso 1 1 calc R U . . .
C0EA C 0.783(2) 0.436(2) 0.5283(19) 0.123(10) Uani 1 1 d . U . . .
H0EA H 0.778727 0.435619 0.492200 0.184 Uiso 1 1 calc R U . . .
H0EB H 0.806713 0.467290 0.538289 0.184 Uiso 1 1 calc R U . . .
H0EC H 0.745443 0.438320 0.544063 0.184 Uiso 1 1 calc R U . . .
C9DA C 0.807(2) 0.3762(15) 0.6075(14) 0.125(7) Uani 1 1 d D U . . .
H9DA H 0.829446 0.404014 0.626316 0.150 Uiso 1 1 calc R U . . .
H9DB H 0.767462 0.373787 0.620040 0.150 Uiso 1 1 calc R U . . .
C7DA C 0.8366(18) 0.3216(16) 0.6040(12) 0.126(7) Uani 1 1 d D U . . .
H7DA H 0.843471 0.303565 0.636804 0.152 Uiso 1 1 calc R U . . .
C98 C 0.975(2) 0.3149(18) 0.3965(17) 0.151(13) Uani 1 1 d D U . . .
H98A H 0.936631 0.321982 0.409098 0.227 Uiso 1 1 d R U . . .
H98B H 0.977981 0.276632 0.385148 0.227 Uiso 1 1 d R U . . .
H98C H 1.003371 0.321182 0.422948 0.227 Uiso 1 1 d R U . . .
C124 C 0.9876(15) 0.3548(17) 0.3516(10) 0.132(7) Uani 1 1 d D U . . .
C9BA C 0.7502(17) 0.258(2) 0.5870(18) 0.134(11) Uani 1 1 d D U . . .
H9BA H 0.721528 0.287171 0.590573 0.201 Uiso 1 1 calc R U . . .
H9BB H 0.758529 0.241986 0.619596 0.201 Uiso 1 1 calc R U . . .
H9BC H 0.735399 0.229283 0.564883 0.201 Uiso 1 1 calc R U . . .
C83 C 0.845(2) 0.2328(18) 0.545(2) 0.148(13) Uani 1 1 d D U . . .
H83A H 0.819762 0.201020 0.538493 0.223 Uiso 1 1 d R U . . .
H83B H 0.863992 0.243740 0.514433 0.223 Uiso 1 1 d R U . . .
H83C H 0.873132 0.222860 0.570223 0.223 Uiso 1 1 d R U . . .
C74 C 0.5304(19) 0.2780(11) 0.413(2) 0.147(12) Uani 1 1 d D U . . .
H74A H 0.566964 0.258198 0.413608 0.221 Uiso 1 1 d R U . . .
H74B H 0.502674 0.259408 0.434328 0.221 Uiso 1 1 d R U . . .
H74C H 0.515684 0.278498 0.378648 0.221 Uiso 1 1 d R U . . .
C31 C 0.6424(18) 0.0572(17) 0.3447(12) 0.105(13) Uani 1 1 d D U . . .
H31A H 0.639957 0.087887 0.321264 0.157 Uiso 1 1 calc R U . . .
H31B H 0.615293 0.028294 0.334901 0.157 Uiso 1 1 calc R U . . .
H31C H 0.681397 0.042252 0.344683 0.157 Uiso 1 1 calc R U . . .
C8CA C 0.6826(15) -0.0160(7) 0.1793(10) 0.130(7) Uani 1 1 d D U . . .
H8CA H 0.651929 -0.012817 0.153437 0.156 Uiso 1 1 calc R U . . .
C2EA C 0.6766(16) -0.1205(8) 0.1871(17) 0.146(8) Uani 1 1 d D U . . .
H2EA H 0.651902 -0.127082 0.157794 0.175 Uiso 1 1 calc R U . . .
H2EB H 0.674634 -0.152133 0.210159 0.175 Uiso 1 1 calc R U . . .
C3EA C 0.6642(11) -0.0643(11) 0.2129(10) 0.138(7) Uani 1 1 d D U . . .
C44 C 0.7361(12) -0.0425(13) 0.1519(12) 0.146(8) Uani 1 1 d D U . . .
C1EA C 0.7410(14) -0.1042(11) 0.1725(14) 0.155(8) Uani 1 1 d D U . . .
H1EA H 0.761928 -0.130960 0.150898 0.185 Uiso 1 1 calc R U . . .
C7EA C 0.723(2) -0.040(2) 0.0944(11) 0.172(13) Uani 1 1 d D U . . .
H7EA H 0.712488 -0.076891 0.082536 0.258 Uiso 1 1 calc R U . . .
H7EB H 0.756503 -0.026779 0.076563 0.258 Uiso 1 1 calc R U . . .
H7EC H 0.690465 -0.014853 0.088598 0.258 Uiso 1 1 calc R U . . .
C4EA C 0.7091(16) -0.0713(19) 0.2568(10) 0.163(10) Uani 1 1 d D U . . .
H4EA H 0.694377 -0.096407 0.282807 0.195 Uiso 1 1 calc R U . . .
H4EB H 0.718826 -0.035390 0.272023 0.195 Uiso 1 1 calc R U . . .
C5EA C 0.6032(13) -0.0596(17) 0.2327(16) 0.169(13) Uani 1 1 d D U . . .
H5EA H 0.590704 -0.095435 0.245313 0.254 Uiso 1 1 d R U . . .
H5EB H 0.577014 -0.047455 0.206403 0.254 Uiso 1 1 d R U . . .
H5EC H 0.602914 -0.032605 0.259713 0.254 Uiso 1 1 d R U . . .
C6EA C 0.7955(18) -0.0140(18) 0.162(2) 0.175(14) Uani 1 1 d D U . . .
H6EA H 0.794404 0.002449 0.194737 0.262 Uiso 1 1 d R U . . .
H6EB H 0.801924 0.014899 0.136807 0.262 Uiso 1 1 d DR U . . .
H6EC H 0.826684 -0.040981 0.159907 0.262 Uiso 1 1 d R U . . .
C164 C 0.7643(15) -0.098(3) 0.2284(17) 0.168(10) Uani 1 1 d D U . . .
H16A H 0.797935 -0.073030 0.229856 0.202 Uiso 1 1 calc R U . . .
H16B H 0.774866 -0.134070 0.242661 0.202 Uiso 1 1 calc R U . . .

loop_
_atom_site_aniso_label
_atom_site_aniso_U_11
_atom_site_aniso_U_22
_atom_site_aniso_U_33
_atom_site_aniso_U_23
_atom_site_aniso_U_13
_atom_site_aniso_U_12
Au01 0.0534(6) 0.0442(6) 0.0573(7) -0.0050(5) 0.0007(6) -0.0036(5)
Au02 0.0503(5) 0.0395(5) 0.0651(8) -0.0009(6) -0.0035(6) -0.0002(5)
Au03 0.0569(6) 0.0413(6) 0.0670(8) -0.0054(6) 0.0049(6) 0.0063(5)
Au04 0.0498(5) 0.0507(6) 0.0770(9) 0.0021(6) -0.0074(6) -0.0054(5)
Au05 0.0747(8) 0.0515(7) 0.0625(8) 0.0003(6) -0.0045(7) -0.0059(6)
Au06 0.0546(6) 0.0628(7) 0.0658(9) -0.0064(7) 0.0034(6) -0.0022(5)
Au07 0.0672(7) 0.0469(6) 0.0863(10) 0.0052(7) -0.0124(7) -0.0101(6)
Au08 0.0760(8) 0.0528(7) 0.0785(10) -0.0190(7) -0.0008(7) -0.0056(6)
Au09 0.0837(8) 0.0467(6) 0.0858(10) 0.0076(7) -0.0001(8) 0.0069(6)
Au0A 0.0880(9) 0.0614(8) 0.0651(9) 0.0023(7) -0.0135(7) 0.0032(7)
Au0B 0.0779(8) 0.0594(7) 0.0756(10) -0.0119(7) -0.0135(8) -0.0064(7)
Au0C 0.0523(6) 0.0721(9) 0.1198(14) 0.0052(9) 0.0107(8) 0.0073(6)
Cd0D 0.0531(9) 0.0381(9) 0.0605(12) 0.0035(9) 0.0022(9) -0.0009(8)
Cd0E 0.0577(10) 0.0419(9) 0.0686(13) 0.0034(10) -0.0090(10) 0.0005(8)
S00F 0.061(4) 0.049(4) 0.057(5) 0.005(3) -0.006(3) 0.004(3)
S00G 0.067(4) 0.057(4) 0.097(6) -0.015(4) -0.001(4) 0.005(4)
S00H 0.081(5) 0.066(5) 0.062(5) 0.013(4) -0.006(4) -0.004(4)
S00I 0.063(4) 0.055(4) 0.085(6) 0.013(4) 0.003(4) -0.003(3)
S00J 0.086(5) 0.063(5) 0.087(5) -0.002(4) -0.021(5) 0.002(4)
S00K 0.060(4) 0.058(4) 0.093(6) 0.020(4) -0.001(4) -0.009(3)
S00L 0.086(5) 0.054(4) 0.097(7) -0.013(4) -0.019(5) -0.012(4)
S00M 0.081(5) 0.050(4) 0.099(7) 0.008(4) -0.014(5) 0.017(4)
S00N 0.095(6) 0.069(5) 0.112(8) -0.004(5) 0.043(6) -0.002(5)
S00O 0.084(5) 0.064(5) 0.106(8) 0.001(5) 0.012(5) -0.004(4)
S00P 0.112(7) 0.080(6) 0.081(6) -0.006(5) 0.016(5) -0.005(5)
S00Q 0.055(4) 0.094(6) 0.125(9) 0.020(6) -0.013(5) 0.010(4)
C00U 0.074(13) 0.073(13) 0.066(13) -0.001(11) 0.002(11) -0.002(11)
C011 0.085(14) 0.081(14) 0.083(15) 0.015(12) -0.001(12) -0.010(11)
C013 0.083(7) 0.092(9) 0.086(9) 0.006(8) -0.008(6) -0.004(6)
C29 0.059(11) 0.055(11) 0.050(12) 0.008(10) 0.017(10) 0.003(9)
C34 0.068(12) 0.068(13) 0.075(14) 0.012(11) -0.010(11) 0.013(10)
C35 0.12(2) 0.055(15) 0.09(2) -0.015(16) -0.017(18) -0.013(16)
C36 0.074(13) 0.078(14) 0.079(14) -0.004(11) -0.001(11) 0.016(11)
C47 0.095(19) 0.10(2) 0.09(2) 0.010(18) -0.026(18) 0.011(18)
C49 0.119(18) 0.114(19) 0.115(19) -0.005(13) -0.011(13) 0.011(13)
C50 0.114(18) 0.106(18) 0.112(18) 0.007(13) -0.011(13) 0.009(13)
C54 0.080(14) 0.096(16) 0.091(16) 0.014(12) 0.000(12) 0.016(12)
C30 0.100(8) 0.093(8) 0.092(8) 0.006(6) 0.004(8) -0.006(6)
C32 0.086(10) 0.075(7) 0.084(7) 0.018(5) -0.005(7) 0.001(6)
C33 0.116(7) 0.108(7) 0.117(7) -0.004(6) -0.009(6) -0.004(6)
C2AA 0.110(14) 0.098(14) 0.10(2) 0.002(13) -0.001(15) -0.011(13)
C0AA 0.101(9) 0.103(9) 0.096(14) 0.001(10) 0.005(9) -0.002(7)
C39 0.139(18) 0.086(11) 0.14(2) -0.006(16) 0.010(16) -0.007(13)
C46 0.116(7) 0.109(7) 0.118(7) -0.004(6) -0.008(6) -0.005(6)
C53 0.118(7) 0.109(7) 0.118(7) -0.004(6) -0.010(6) -0.006(6)
C59 0.118(7) 0.109(7) 0.118(7) -0.004(5) -0.009(5) -0.004(5)
C60 0.106(10) 0.102(8) 0.102(9) 0.016(8) 0.008(7) -0.011(6)
C62 0.118(7) 0.109(7) 0.118(7) -0.004(6) -0.009(6) -0.004(6)
C64 0.117(7) 0.108(7) 0.117(7) -0.004(5) -0.008(5) -0.006(5)
C71 0.116(12) 0.107(12) 0.113(12) -0.001(11) -0.008(11) -0.016(11)
C86 0.108(10) 0.085(8) 0.098(8) 0.012(7) 0.003(7) -0.015(7)
C88 0.119(12) 0.107(12) 0.123(12) -0.004(11) -0.015(11) -0.005(11)
C93 0.117(7) 0.109(7) 0.119(7) -0.003(6) -0.007(6) -0.004(6)
C68 0.124(12) 0.112(12) 0.121(12) -0.007(11) -0.013(11) -0.004(11)
C3AA 0.126(10) 0.114(9) 0.102(7) -0.014(8) 0.013(8) 0.007(8)
C51 0.126(9) 0.121(9) 0.107(11) -0.027(7) 0.009(8) 0.002(8)
C56 0.137(12) 0.135(12) 0.144(13) -0.011(9) 0.004(11) 0.004(9)
C69 0.132(14) 0.135(11) 0.125(9) -0.011(7) 0.023(8) 0.009(9)
C78 0.128(10) 0.133(10) 0.129(11) -0.013(8) 0.017(7) 0.011(8)
C97 0.132(11) 0.134(11) 0.137(14) -0.009(9) 0.010(10) 0.004(10)
C63 0.109(10) 0.098(10) 0.093(8) 0.011(8) 0.007(9) -0.006(8)
C132 0.14(3) 0.12(3) 0.11(3) 0.02(2) -0.01(2) 0.00(2)
C180 0.139(13) 0.16(2) 0.14(2) -0.028(17) -0.009(15) -0.006(16)
C262 0.14(2) 0.116(16) 0.140(18) -0.010(15) 0.002(14) -0.015(17)
C1AA 0.130(15) 0.14(2) 0.124(15) 0.010(19) -0.020(14) -0.032(14)
C114 0.107(8) 0.109(10) 0.126(15) 0.009(10) 0.007(9) -0.007(7)
C7AA 0.107(17) 0.121(18) 0.113(19) -0.003(13) -0.003(13) 0.016(13)
C42 0.144(12) 0.146(10) 0.139(10) -0.008(7) -0.028(8) -0.002(8)
C271 0.130(10) 0.127(9) 0.125(10) -0.008(7) 0.017(7) -0.001(7)
C4AA 0.105(17) 0.103(17) 0.119(18) -0.001(13) -0.010(13) 0.015(12)
C37 0.13(3) 0.13(3) 0.14(3) -0.01(2) -0.01(2) 0.00(2)
C41 0.15(2) 0.14(2) 0.14(2) -0.005(13) 0.000(13) 0.008(13)
C67 0.15(2) 0.15(2) 0.15(2) -0.006(13) -0.007(13) 0.011(13)
C5AA 0.13(2) 0.13(2) 0.13(2) 0.006(13) -0.015(13) 0.002(13)
C6AA 0.15(3) 0.12(2) 0.11(2) 0.01(2) -0.03(2) 0.03(2)
C105 0.20(4) 0.20(4) 0.18(4) -0.03(3) -0.04(3) 0.00(3)
C113 0.120(19) 0.12(2) 0.13(2) 0.002(13) -0.004(13) 0.007(13)
C141 0.14(2) 0.13(2) 0.14(2) 0.005(13) 0.002(13) 0.006(13)
C0BA 0.114(18) 0.114(18) 0.114(19) -0.002(13) 0.001(13) 0.000(13)
C8AA 0.104(16) 0.096(16) 0.102(17) -0.001(12) 0.004(12) -0.008(12)
C1BA 0.094(15) 0.094(16) 0.089(16) 0.007(12) -0.004(12) -0.008(12)
C80 0.106(17) 0.105(17) 0.109(18) 0.009(13) 0.000(13) -0.012(12)
C85 0.15(2) 0.14(2) 0.14(2) -0.006(13) 0.000(13) 0.001(13)
C128 0.14(3) 0.17(3) 0.14(3) 0.01(2) 0.01(2) 0.02(2)
C216 0.14(2) 0.14(2) 0.14(2) 0.005(13) 0.006(13) -0.007(13)
C2BA 0.088(8) 0.103(8) 0.105(10) 0.001(7) -0.004(6) 0.003(6)
C4BA 0.099(8) 0.116(9) 0.120(10) -0.004(8) -0.011(8) -0.011(7)
C5BA 0.091(10) 0.122(10) 0.109(10) 0.005(8) -0.009(9) -0.002(7)
C7BA 0.13(2) 0.103(8) 0.14(2) -0.006(10) 0.019(18) 0.001(9)
C3BA 0.099(8) 0.105(9) 0.112(10) -0.013(8) -0.010(7) -0.006(6)
C94 0.15(2) 0.16(2) 0.126(12) -0.033(12) 0.012(14) -0.007(19)
C6BA 0.118(14) 0.119(10) 0.129(11) 0.009(8) 0.004(9) -0.006(10)
C117 0.117(18) 0.099(12) 0.17(2) 0.005(15) -0.024(17) -0.017(13)
C8BA 0.17(3) 0.16(3) 0.13(3) 0.00(2) 0.03(2) 0.00(2)
C110 0.105(13) 0.125(12) 0.108(9) 0.006(8) 0.003(8) -0.001(10)
C65 0.122(9) 0.088(9) 0.122(9) -0.025(8) 0.012(8) 0.013(7)
C0DA 0.127(9) 0.144(11) 0.150(10) -0.007(8) -0.007(8) -0.016(8)
C1DA 0.125(13) 0.138(10) 0.154(11) 0.007(9) 0.001(9) -0.025(9)
C92 0.137(14) 0.153(13) 0.143(12) 0.000(9) -0.006(10) -0.005(10)
C126 0.16(2) 0.140(13) 0.18(2) -0.030(13) 0.01(2) -0.015(15)
C9CA 0.113(9) 0.112(9) 0.129(10) 0.002(9) 0.004(7) -0.021(7)
C142 0.13(2) 0.17(2) 0.136(10) -0.006(13) 0.002(11) -0.012(19)
C156 0.125(14) 0.139(10) 0.139(13) 0.003(8) 0.004(10) -0.006(9)
C205 0.112(9) 0.133(10) 0.133(9) 0.006(7) 0.007(7) -0.017(7)
C2DA 0.170(12) 0.171(12) 0.146(10) -0.005(7) -0.004(10) -0.001(8)
C5DA 0.165(13) 0.155(10) 0.144(10) -0.001(7) -0.026(9) 0.007(8)
C4DA 0.146(11) 0.149(10) 0.143(11) -0.013(7) -0.017(7) -0.012(8)
C3DA 0.162(11) 0.166(13) 0.146(12) -0.011(9) -0.022(10) -0.005(10)
C38 0.156(12) 0.161(14) 0.153(15) -0.011(10) -0.006(10) -0.004(10)
C6DA 0.17(2) 0.152(17) 0.15(2) -0.009(15) 0.001(17) -0.005(17)
C99 0.199(19) 0.176(18) 0.16(3) 0.004(15) -0.01(2) -0.018(17)
C111 0.180(16) 0.18(2) 0.16(3) 0.001(19) -0.019(17) 0.028(15)
C290 0.173(12) 0.174(15) 0.174(16) 0.005(11) 0.006(10) 0.003(9)
C3CA 0.127(13) 0.121(9) 0.137(11) -0.013(7) 0.022(9) 0.016(9)
C5CA 0.130(13) 0.128(11) 0.140(12) -0.008(8) 0.005(9) 0.000(10)
C52 0.136(13) 0.142(13) 0.135(11) -0.001(9) 0.014(10) 0.001(10)
C4CA 0.124(9) 0.118(10) 0.126(9) -0.007(7) 0.017(7) 0.021(7)
C57 0.17(2) 0.17(3) 0.136(12) -0.005(12) -0.005(14) 0.02(2)
C75 0.127(10) 0.131(11) 0.127(9) -0.018(8) 0.018(8) 0.011(7)
C2CA 0.127(9) 0.125(11) 0.120(10) -0.025(8) 0.013(7) 0.010(7)
C6CA 0.133(15) 0.139(14) 0.13(2) -0.048(16) 0.027(17) 0.001(14)
C123 0.16(2) 0.152(17) 0.14(2) -0.008(17) -0.001(19) 0.025(15)
C9AA 0.111(11) 0.112(9) 0.098(7) -0.003(6) 0.001(7) 0.001(7)
C0CA 0.121(9) 0.125(13) 0.118(14) -0.005(10) -0.007(9) -0.003(8)
C1CA 0.122(9) 0.114(8) 0.108(9) -0.011(7) -0.002(8) 0.000(7)
C8DA 0.131(11) 0.120(9) 0.104(9) 0.003(7) -0.005(8) 0.004(7)
C7CA 0.132(10) 0.133(13) 0.132(15) 0.004(10) -0.010(9) 0.002(8)
C0EA 0.130(18) 0.119(11) 0.12(2) -0.008(13) -0.018(18) 0.001(12)
C9DA 0.137(14) 0.129(10) 0.109(9) -0.006(8) -0.003(8) -0.003(10)
C7DA 0.134(11) 0.132(10) 0.114(10) -0.001(7) -0.012(8) 0.001(7)
C98 0.15(2) 0.17(2) 0.133(15) 0.005(16) -0.010(16) -0.018(19)
C124 0.127(10) 0.134(11) 0.136(10) -0.010(8) -0.004(7) -0.013(8)
C9BA 0.140(14) 0.14(2) 0.12(2) 0.014(16) -0.007(14) -0.011(13)
C83 0.16(2) 0.139(16) 0.14(2) -0.005(14) -0.004(18) 0.029(16)
C74 0.14(2) 0.131(10) 0.17(3) -0.021(13) -0.01(2) -0.001(10)
C31 0.11(2) 0.09(2) 0.11(2) -0.009(19) 0.03(2) -0.012(18)
C8CA 0.151(12) 0.097(7) 0.140(11) -0.033(6) 0.008(9) -0.012(7)
C2EA 0.161(11) 0.115(9) 0.161(14) -0.010(10) -0.002(9) 0.003(9)
C3EA 0.147(10) 0.113(8) 0.156(11) -0.014(8) 0.002(7) -0.014(8)
C44 0.159(11) 0.128(10) 0.152(11) -0.021(8) 0.017(8) 0.006(8)
C1EA 0.159(11) 0.138(10) 0.167(11) -0.007(9) 0.002(8) 0.009(8)
C7EA 0.18(2) 0.18(3) 0.151(11) -0.008(14) 0.020(12) 0.02(2)
C4EA 0.166(13) 0.161(16) 0.162(11) -0.012(9) -0.008(8) -0.002(11)
C5EA 0.151(12) 0.14(2) 0.22(3) -0.01(2) 0.022(13) -0.011(14)
C6EA 0.163(13) 0.17(2) 0.19(3) -0.01(2) 0.014(15) -0.010(15)
C164 0.163(12) 0.172(17) 0.171(12) -0.006(10) -0.004(9) 0.001(10)

loop_
_atom_type_symbol
_atom_type_description
_atom_type_scat_dispersion_real
_atom_type_scat_dispersion_imag
_atom_type_scat_source
C C 0.0181 0.0091 'International Tables Vol C Tables 4.2.6.8 and 6.1.1.4'
H H 0.0000 0.0000 'International Tables Vol C Tables 4.2.6.8 and 6.1.1.4'
Au Au -4.4197 7.2980 'International Tables Vol C Tables 4.2.6.8 and 6.1.1.4'
Cd Cd 0.1185 4.6533 'International Tables Vol C Tables 4.2.6.8 and 6.1.1.4'
S S 0.3331 0.5567 'International Tables Vol C Tables 4.2.6.8 and 6.1.1.4'

loop_
_geom_angle_atom_site_label_1
_geom_angle_atom_site_label_2
_geom_angle_atom_site_label_3
_geom_angle
_geom_angle_site_symmetry_1
_geom_angle_site_symmetry_3
_geom_angle_publ_flag
Au04 Au01 Au06 138.09(6) . . ?
Au04 Au01 Au07 59.63(4) . . ?
Au04 Au01 Au0A 78.96(5) . . ?
Au04 Au01 Au0B 68.61(5) . . ?
Au04 Au01 Cd0D 69.26(6) . . ?
Au04 Au01 Cd0E 59.33(5) . . ?
Au06 Au01 Au07 133.67(5) . . ?
Au0A Au01 Au06 98.94(5) . . ?
Au0A Au01 Au07 127.15(5) . . ?
Au0A Au01 Au0B 70.26(5) . . ?
Au0B Au01 Au06 150.40(6) . . ?
Au0B Au01 Au07 65.12(5) . . ?
Cd0D Au01 Au06 83.04(6) . . ?
Cd0D Au01 Au07 63.82(5) . . ?
Cd0D Au01 Au0A 131.79(6) . . ?
Cd0D Au01 Au0B 125.08(6) . . ?
Cd0D Au01 Cd0E 68.51(6) . . ?
Cd0E Au01 Au06 81.81(5) . . ?
Cd0E Au01 Au07 111.67(6) . . ?
Cd0E Au01 Au0A 64.23(6) . . ?
Cd0E Au01 Au0B 114.98(6) . . ?
S00G Au01 Au04 170.1(2) . . ?
S00G Au01 Au06 48.1(2) . . ?
S00G Au01 Au07 110.5(2) . . ?
S00G Au01 Au0A 109.0(3) . . ?
S00G Au01 Au0B 107.9(2) . . ?
S00G Au01 Cd0D 107.5(2) . . ?
S00G Au01 Cd0E 129.0(2) . . ?
Au03 Au02 Au05 72.77(5) . . ?
Au03 Au02 Au06 136.27(5) . . ?
Au03 Au02 Au08 63.36(5) . . ?
Au03 Au02 Cd0D 59.19(5) . . ?
Au03 Au02 Cd0E 69.48(6) . . ?
Au05 Au02 Au06 103.33(5) . . ?
Au05 Au02 Au08 67.46(5) . . ?
Au08 Au02 Au06 156.78(5) . . ?
Cd0D Au02 Au05 65.75(5) . . ?
Cd0D Au02 Au06 79.14(5) . . ?
Cd0D Au02 Au08 113.31(6) . . ?
Cd0E Au02 Au05 130.94(6) . . ?
Cd0E Au02 Au06 84.10(6) . . ?
Cd0E Au02 Au08 118.34(6) . . ?
Cd0E Au02 Cd0D 68.42(6) . . ?
S00I Au02 Au03 174.66(19) . . ?
S00I Au02 Au05 111.1(2) . . ?
S00I Au02 Au06 47.4(2) . . ?
S00I Au02 Au08 114.2(2) . . ?
S00I Au02 Cd0D 125.5(2) . . ?
S00I Au02 Cd0E 109.1(2) . . ?
Au02 Au03 Au05 59.39(4) . . ?
Au02 Au03 Au08 66.47(5) . . ?
Au02 Au03 Au09 76.40(5) . . ?
Au02 Au03 Au0C 137.32(6) . . ?
Au02 Au03 Cd0D 67.46(5) . . ?
Au02 Au03 Cd0E 58.20(5) . . ?
Au08 Au03 Au05 64.23(4) . . ?
Au08 Au03 Au0C 151.99(6) . . ?
Au08 Au03 Cd0E 112.19(6) . . ?
Au09 Au03 Au05 125.31(5) . . ?
Au09 Au03 Au08 69.77(5) . . ?
Au09 Au03 Au0C 98.55(5) . . ?
Au09 Au03 Cd0E 62.12(5) . . ?
Au0C Au03 Au05 135.54(5) . . ?
Au0C Au03 Cd0E 81.67(6) . . ?
Cd0D Au03 Au05 63.51(5) . . ?
Cd0D Au03 Au08 122.46(6) . . ?
Cd0D Au03 Au09 128.03(7) . . ?
Cd0D Au03 Au0C 85.04(6) . . ?
Cd0D Au03 Cd0E 67.31(6) . . ?
Cd0E Au03 Au05 110.63(5) . . ?
S00N Au03 Au02 171.5(3) . . ?
S00N Au03 Au05 112.1(3) . . ?
S00N Au03 Au08 111.2(3) . . ?
S00N Au03 Au09 110.9(3) . . ?
S00N Au03 Au0C 47.7(3) . . ?
S00N Au03 Cd0D 109.2(2) . . ?
S00N Au03 Cd0E 128.6(3) . . ?
Au01 Au04 Au07 72.08(5) . . ?
Au01 Au04 Au0B 61.96(5) . . ?
Au01 Au04 Au0C 135.12(6) . . ?
Au01 Au04 Cd0D 58.46(5) . . ?
Au01 Au04 Cd0E 67.32(6) . . ?
Au07 Au04 Au0B 66.94(5) . . ?
Au07 Au04 Au0C 103.71(6) . . ?
Au07 Au04 Cd0D 64.89(5) . . ?
Au0C Au04 Au0B 158.95(6) . . ?
Cd0D Au04 Au0B 111.23(6) . . ?
Cd0D Au04 Au0C 78.91(6) . . ?
Cd0E Au04 Au07 128.57(6) . . ?
Cd0E Au04 Au0B 115.93(7) . . ?
Cd0E Au04 Au0C 84.83(6) . . ?
Cd0E Au04 Cd0D 67.46(6) . . ?
S00Q Au04 Au01 174.7(3) . . ?
S00Q Au04 Au07 112.6(3) . . ?
S00Q Au04 Au0B 116.9(3) . . ?
S00Q Au04 Au0C 47.4(3) . . ?
S00Q Au04 Cd0D 125.3(3) . . ?
S00Q Au04 Cd0E 110.0(3) . . ?
Au02 Au05 Au03 47.85(3) . . ?
Au02 Au05 Cd0D 56.76(5) . . ?
Cd0D Au05 Au03 49.76(4) . . ?
S00F Au05 Au02 78.60(19) . . ?
S00F Au05 Au03 100.91(18) . . ?
S00F Au05 Cd0D 52.95(18) . . ?
S00P Au05 Au02 99.1(3) . . ?
S00P Au05 Au03 75.8(3) . . ?
S00P Au05 Cd0D 123.8(3) . . ?
S00P Au05 S00F 176.7(4) . . ?
Au01 Au06 Au02 82.56(4) . . ?
S00G Au06 Au01 51.1(2) . . ?
S00G Au06 Au02 129.5(2) . . ?
S00I Au06 Au01 127.79(19) . . ?
S00I Au06 Au02 49.68(19) . . ?
S00I Au06 S00G 178.9(3) . . ?
Au04 Au07 Au01 48.29(4) . . ?
Au04 Au07 Cd0D 58.58(5) . . ?
Cd0D Au07 Au01 50.43(5) . . ?
S00K Au07 Au01 100.85(18) . . ?
S00K Au07 Au04 78.2(2) . . ?
S00K Au07 Cd0D 52.86(18) . . ?
S00L Au07 Au01 78.3(2) . . ?
S00L Au07 Au04 102.2(2) . . ?
S00L Au07 Cd0D 125.9(2) . . ?
S00L Au07 S00K 178.3(3) . . ?
Au03 Au08 Au02 50.17(4) . . ?
S00O Au08 Au02 82.1(3) . . ?
S00O Au08 Au03 96.1(3) . . ?
S00O Au08 S00P 179.3(4) . . ?
S00P Au08 Au02 97.2(3) . . ?
S00P Au08 Au03 83.2(3) . . ?
Au03 Au09 Cd0E 60.18(5) . . ?
S00M Au09 Au03 83.6(2) . . ?
S00M Au09 Cd0E 55.9(2) . . ?
S00M Au09 S00O 175.8(3) . . ?
S00O Au09 Au03 95.6(2) . . ?
S00O Au09 Cd0E 120.1(2) . . ?
Au01 Au0A Cd0E 57.65(5) . . ?
S00H Au0A Au01 83.3(2) . . ?
S00H Au0A Cd0E 55.1(2) . . ?
S00H Au0A S00J 177.4(3) . . ?
S00J Au0A Au01 96.1(2) . . ?
S00J Au0A Cd0E 122.4(3) . . ?
Au01 Au0B Au04 49.43(4) . . ?
S00J Au0B Au01 96.1(2) . . ?
S00J Au0B Au04 85.0(2) . . ?
S00J Au0B S00L 178.7(4) . . ?
S00L Au0B Au01 84.1(2) . . ?
S00L Au0B Au04 96.1(2) . . ?
Au03 Au0C Au04 82.98(4) . . ?
S00N Au0C Au03 50.6(2) . . ?
S00N Au0C Au04 129.3(2) . . ?
S00N Au0C S00Q 178.5(3) . . ?
S00Q Au0C Au03 128.1(2) . . ?
S00Q Au0C Au04 49.2(2) . . ?
Au01 Cd0D Au02 89.38(6) . . ?
Au01 Cd0D Au04 52.27(5) . . ?
Au01 Cd0D Au05 135.41(7) . . ?
Au01 Cd0D Au07 65.75(6) . . ?
Au01 Cd0D Cd0E 58.48(6) . . ?
Au02 Cd0D Au04 104.93(7) . . ?
Au02 Cd0D Au05 57.49(5) . . ?
Au02 Cd0D Au07 154.64(8) . . ?
Au02 Cd0D Cd0E 52.86(5) . . ?
Au03 Cd0D Au01 119.12(8) . . ?
Au03 Cd0D Au02 53.34(4) . . ?
Au03 Cd0D Au04 89.15(6) . . ?
Au03 Cd0D Au05 66.73(5) . . ?
Au03 Cd0D Au07 134.09(7) . . ?
Au03 Cd0D Cd0E 60.64(6) . . ?
Au04 Cd0D Au05 155.44(7) . . ?
Au04 Cd0D Au07 56.52(5) . . ?
Au04 Cd0D Cd0E 52.08(5) . . ?
Au07 Cd0D Au05 145.43(7) . . ?
Au07 Cd0D Cd0E 106.23(7) . . ?
Cd0E Cd0D Au05 108.35(7) . . ?
S00F Cd0D Au01 102.15(18) . . ?
S00F Cd0D Au02 74.66(16) . . ?
S00F Cd0D Au03 109.39(17) . . ?
S00F Cd0D Au04 154.22(19) . . ?
S00F Cd0D Au05 44.66(17) . . ?
S00F Cd0D Au07 113.87(17) . . ?
S00F Cd0D Cd0E 121.45(17) . . ?
S00K Cd0D Au01 107.8(2) . . ?
S00K Cd0D Au02 153.4(2) . . ?
S00K Cd0D Au03 100.1(2) . . ?
S00K Cd0D Au04 72.7(2) . . ?
S00K Cd0D Au05 114.6(2) . . ?
S00K Cd0D Au07 44.7(2) . . ?
S00K Cd0D Cd0E 119.34(19) . . ?
S00K Cd0D S00F 119.2(2) . . ?
Au01 Cd0E Au03 105.05(7) . . ?
Au01 Cd0E Au09 159.77(9) . . ?
Au01 Cd0E Au0A 58.11(5) . . ?
Au01 Cd0E Cd0D 53.01(5) . . ?
Au02 Cd0E Au01 89.65(6) . . ?
Au02 Cd0E Au03 52.32(5) . . ?
Au02 Cd0E Au09 71.54(6) . . ?
Au02 Cd0E Au0A 130.34(8) . . ?
Au02 Cd0E Cd0D 58.72(6) . . ?
Au03 Cd0E Au09 57.70(5) . . ?
Au03 Cd0E Au0A 160.58(8) . . ?
Au03 Cd0E Cd0D 52.05(5) . . ?
Au04 Cd0E Au01 53.35(5) . . ?
Au04 Cd0E Au02 119.17(8) . . ?
Au04 Cd0E Au03 89.00(7) . . ?
Au04 Cd0E Au09 129.74(8) . . ?
Au04 Cd0E Au0A 73.22(6) . . ?
Au04 Cd0E Cd0D 60.46(6) . . ?
Au09 Cd0E Au0A 140.67(8) . . ?
Au09 Cd0E Cd0D 108.80(8) . . ?
Au0A Cd0E Cd0D 110.51(7) . . ?
S00H Cd0E Au01 78.32(19) . . ?
S00H Cd0E Au02 95.01(19) . . ?
S00H Cd0E Au03 146.6(2) . . ?
S00H Cd0E Au04 117.0(2) . . ?
S00H Cd0E Au09 109.9(2) . . ?
S00H Cd0E Au0A 45.84(19) . . ?
S00H Cd0E Cd0D 121.26(19) . . ?
S00M Cd0E Au01 146.3(2) . . ?
S00M Cd0E Au02 115.2(2) . . ?
S00M Cd0E Au03 76.9(2) . . ?
S00M Cd0E Au04 93.5(2) . . ?
S00M Cd0E Au09 46.4(2) . . ?
S00M Cd0E Au0A 111.2(2) . . ?
S00M Cd0E Cd0D 119.9(2) . . ?
S00M Cd0E S00H 118.8(3) . . ?
Au05 S00F Cd0D 82.4(2) . . ?
C29 S00F Au05 110.2(9) . . ?
C29 S00F Cd0D 116.4(10) . . ?
Au06 S00G Au01 80.8(3) . . ?
C3AA S00G Au01 110.8(17) . . ?
C3AA S00G Au06 112.2(11) . . ?
Au0A S00H Cd0E 79.0(3) . . ?
C011 S00H Au0A 112.0(10) . . ?
C011 S00H Cd0E 115.9(12) . . ?
Au06 S00I Au02 82.9(2) . . ?
C013 S00I Au02 109.4(12) . . ?
C013 S00I Au06 109.9(11) . . ?
Au0B S00J Au0A 96.4(3) . . ?
C9AA S00J Au0A 106.7(14) . . ?
C9AA S00J Au0B 113.0(12) . . ?
Au07 S00K Cd0D 82.4(3) . . ?
C32 S00K Au07 108.2(9) . . ?
C32 S00K Cd0D 116.1(9) . . ?
Au07 S00L Au0B 94.3(3) . . ?
C33 S00L Au07 106.3(14) . . ?
C33 S00L Au0B 112.4(11) . . ?
Au09 S00M Cd0E 77.7(2) . . ?
C00U S00M Au09 106.7(10) . . ?
C00U S00M Cd0E 117.5(11) . . ?
Au0C S00N Au03 81.7(3) . . ?
C65 S00N Au03 112.8(15) . . ?
C65 S00N Au0C 118.9(13) . . ?
Au08 S00O Au09 96.8(3) . . ?
C8CA S00O Au08 106.3(10) . . ?
C8CA S00O Au09 127.6(12) . . ?
Au08 S00P Au05 95.3(4) . . ?
C42 S00P Au05 107.5(15) . . ?
C42 S00P Au08 113.1(15) . . ?
Au0C S00Q Au04 83.4(3) . . ?
C9CA S00Q Au04 108.6(11) . . ?
C9CA S00Q Au0C 107.2(10) . . ?
S00M C00U H00U 104.7 . . ?
C4AA C00U S00M 113(2) . . ?
C4AA C00U H00U 104.7 . . ?
C141 C00U S00M 123(3) . . ?
C141 C00U H00U 104.7 . . ?
C141 C00U C4AA 105(2) . . ?
S00H C011 H011 108.7 . . ?
C0BA C011 S00H 114(3) . . ?
C0BA C011 H011 108.7 . . ?
C0BA C011 C8AA 100(3) . . ?
C8AA C011 S00H 116(2) . . ?
C8AA C011 H011 108.7 . . ?
S00I C013 H013 104.6 . . ?
C2BA C013 S00I 120(2) . . ?
C2BA C013 H013 104.6 . . ?
C2BA C013 C3BA 104(3) . . ?
C3BA C013 S00I 118(2) . . ?
C3BA C013 H013 104.6 . . ?
S00F C29 H29 105.7 . . ?
C34 C29 S00F 116(2) . . ?
C34 C29 H29 105.7 . . ?
C54 C29 S00F 120.5(18) . . ?
C54 C29 H29 105.7 . . ?
C54 C29 C34 102.4(19) . . ?
C29 C34 C49 103(2) . . ?
C35 C34 C29 116(2) . . ?
C35 C34 C36 110(3) . . ?
C35 C34 C49 115(3) . . ?
C36 C34 C29 107(3) . . ?
C36 C34 C49 104.7(19) . . ?
C34 C35 H35A 109.5 . . ?
C34 C35 H35B 109.5 . . ?
C34 C35 H35C 109.5 . . ?
H35A C35 H35B 109.5 . . ?
H35A C35 H35C 109.5 . . ?
H35B C35 H35C 109.5 . . ?
C34 C36 H36A 111.2 . . ?
C34 C36 H36B 111.2 . . ?
C34 C36 C7AA 102.6(19) . . ?
H36A C36 H36B 109.2 . . ?
C7AA C36 H36A 111.2 . . ?
C7AA C36 H36B 111.2 . . ?
H47A C47 H47B 109.5 . . ?
H47A C47 H47C 109.5 . . ?
H47B C47 H47C 109.5 . . ?
C54 C47 H47A 109.5 . . ?
C54 C47 H47B 109.5 . . ?
C54 C47 H47C 109.5 . . ?
C34 C49 H49A 114.4 . . ?
C34 C49 H49B 114.4 . . ?
C34 C49 C50 85(2) . . ?
H49A C49 H49B 111.5 . . ?
C50 C49 H49A 114.4 . . ?
C50 C49 H49B 114.4 . . ?
C49 C50 H50 112.1 . . ?
C54 C50 C49 108(3) . . ?
C54 C50 H50 112.1 . . ?
C54 C50 C7AA 109(4) . . ?
C7AA C50 C49 102(3) . . ?
C7AA C50 H50 112.1 . . ?
C29 C54 C132 112(3) . . ?
C47 C54 C29 110(3) . . ?
C47 C54 C132 104(3) . . ?
C50 C54 C29 103(3) . . ?
C50 C54 C47 112(3) . . ?
C50 C54 C132 116(4) . . ?
C32 C30 C2AA 114(2) . . ?
C32 C30 C63 90(2) . . ?
C0AA C30 C32 107.8(12) . . ?
C0AA C30 C2AA 118(3) . . ?
C0AA C30 C63 111(2) . . ?
C63 C30 C2AA 113(2) . . ?
S00K C32 H32 108.6 . . ?
C30 C32 S00K 109.6(17) . . ?
C30 C32 H32 108.6 . . ?
C30 C32 C86 107(2) . . ?
C86 C32 S00K 115(2) . . ?
C86 C32 H32 108.6 . . ?
S00L C33 H33 110.3 . . ?
C62 C33 S00L 108(3) . . ?
C62 C33 H33 110.3 . . ?
C62 C33 C64 104(3) . . ?
C64 C33 S00L 113(3) . . ?
C64 C33 H33 110.3 . . ?
C30 C2AA H2AA 109.5 . . ?
C30 C2AA H2AB 109.5 . . ?
C30 C2AA H2AC 109.5 . . ?
H2AA C2AA H2AB 109.5 . . ?
H2AA C2AA H2AC 109.5 . . ?
H2AB C2AA H2AC 109.5 . . ?
C30 C0AA H0AA 111.7 . . ?
C30 C0AA H0AB 111.7 . . ?
C30 C0AA C114 100(2) . . ?
H0AA C0AA H0AB 109.5 . . ?
C114 C0AA H0AA 111.7 . . ?
C114 C0AA H0AB 111.7 . . ?
H39A C39 H39B 109.5 . . ?
H39A C39 H39C 109.5 . . ?
H39B C39 H39C 109.5 . . ?
C86 C39 H39A 109.5 . . ?
C86 C39 H39B 109.5 . . ?
C86 C39 H39C 109.5 . . ?
H46A C46 H46B 108.5 . . ?
C64 C46 H46A 110.3 . . ?
C64 C46 H46B 110.3 . . ?
C64 C46 C93 107.3(13) . . ?
C93 C46 H46A 110.3 . . ?
C93 C46 H46B 110.3 . . ?
H53A C53 H53B 110.4 . . ?
C59 C53 H53A 113.0 . . ?
C59 C53 H53B 113.0 . . ?
C64 C53 H53A 113.0 . . ?
C64 C53 H53B 113.0 . . ?
C64 C53 C59 93.3(10) . . ?
C53 C59 H59 113.0 . . ?
C62 C59 C53 105(3) . . ?
C62 C59 H59 113.0 . . ?
C93 C59 C53 100(2) . . ?
C93 C59 H59 113.0 . . ?
C93 C59 C62 112(3) . . ?
C86 C60 H60 114.3 . . ?
C86 C60 C63 99(2) . . ?
C86 C60 C114 108.9(12) . . ?
C63 C60 H60 114.3 . . ?
C114 C60 H60 114.3 . . ?
C114 C60 C63 104(2) . . ?
C33 C62 C59 102(3) . . ?
C33 C62 C88 121(3) . . ?
C33 C62 C68 110(3) . . ?
C88 C62 C59 112(3) . . ?
C68 C62 C59 109(3) . . ?
C68 C62 C88 103(3) . . ?
C46 C64 C33 115(3) . . ?
C46 C64 C53 92(2) . . ?
C46 C64 C71 113(3) . . ?
C53 C64 C33 102(3) . . ?
C53 C64 C71 114(3) . . ?
C71 C64 C33 117(3) . . ?
C64 C71 H71A 109.5 . . ?
C64 C71 H71B 109.5 . . ?
C64 C71 H71C 109.5 . . ?
H71A C71 H71B 109.5 . . ?
H71A C71 H71C 109.5 . . ?
H71B C71 H71C 109.5 . . ?
C39 C86 C32 106(2) . . ?
C39 C86 C60 114(3) . . ?
C39 C86 C1AA 108(2) . . ?
C60 C86 C32 99(2) . . ?
C60 C86 C1AA 109.4(12) . . ?
C1AA C86 C32 120(3) . . ?
C62 C88 H88A 109.5 . . ?
C62 C88 H88B 109.5 . . ?
C62 C88 H88C 109.5 . . ?
H88A C88 H88B 109.5 . . ?
H88A C88 H88C 109.5 . . ?
H88B C88 H88C 109.5 . . ?
C46 C93 H93A 112.0 . . ?
C46 C93 H93B 112.0 . . ?
C59 C93 C46 98.8(11) . . ?
C59 C93 H93A 112.0 . . ?
C59 C93 H93B 112.0 . . ?
H93A C93 H93B 109.7 . . ?
C62 C68 H68A 109.5 . . ?
C62 C68 H68B 109.5 . . ?
C62 C68 H68C 109.5 . . ?
H68A C68 H68B 109.5 . . ?
H68A C68 H68C 109.5 . . ?
H68B C68 H68C 109.5 . . ?
S00G C3AA H3AA 106.1 . . ?
C51 C3AA S00G 113(3) . . ?
C51 C3AA H3AA 106.1 . . ?
C51 C3AA C271 104(3) . . ?
C271 C3AA S00G 121(3) . . ?
C271 C3AA H3AA 106.1 . . ?
C3AA C51 C78 103(4) . . ?
C3AA C51 C262 112(4) . . ?
C180 C51 C3AA 111(4) . . ?
C180 C51 C78 113(4) . . ?
C180 C51 C262 109(4) . . ?
C262 C51 C78 109(4) . . ?
H56A C56 H56B 109.1 . . ?
C97 C56 H56A 111.2 . . ?
C97 C56 H56B 111.2 . . ?
C271 C56 H56A 111.2 . . ?
C271 C56 H56B 111.2 . . ?
C271 C56 C97 102.8(11) . . ?
H69A C69 H69B 109.6 . . ?
C78 C69 H69A 112.0 . . ?
C78 C69 H69B 112.0 . . ?
C271 C69 H69A 112.0 . . ?
C271 C69 H69B 112.0 . . ?
C271 C69 C78 99(2) . . ?
C51 C78 H78 116.7 . . ?
C69 C78 C51 95(3) . . ?
C69 C78 H78 116.7 . . ?
C97 C78 C51 104(4) . . ?
C97 C78 C69 105(2) . . ?
C97 C78 H78 116.7 . . ?
C56 C97 H97A 110.8 . . ?
C56 C97 H97B 110.8 . . ?
C78 C97 C56 104.6(11) . . ?
C78 C97 H97A 110.8 . . ?
C78 C97 H97B 110.8 . . ?
H97A C97 H97B 108.9 . . ?
C30 C63 H63A 113.0 . . ?
C30 C63 H63B 113.0 . . ?
C60 C63 C30 93.5(10) . . ?
C60 C63 H63A 113.0 . . ?
C60 C63 H63B 113.0 . . ?
H63A C63 H63B 110.4 . . ?
C54 C132 H13A 110.1 . . ?
C54 C132 H13B 109.5 . . ?
C54 C132 H13C 108.8 . . ?
H13A C132 H13B 109.5 . . ?
H13A C132 H13C 109.5 . . ?
H13B C132 H13C 109.5 . . ?
C51 C180 H18A 109.5 . . ?
C51 C180 H18B 109.5 . . ?
C51 C180 H18C 109.5 . . ?
H18A C180 H18B 109.5 . . ?
H18A C180 H18C 109.5 . . ?
H18B C180 H18C 109.5 . . ?
C51 C262 H26A 108.5 . . ?
C51 C262 H26B 110.9 . . ?
C51 C262 H26C 109.0 . . ?
H26A C262 H26B 109.5 . . ?
H26A C262 H26C 109.4 . . ?
H26B C262 H26C 109.4 . . ?
C86 C1AA H1AA 109.2 . . ?
C86 C1AA H1AB 109.7 . . ?
C86 C1AA H1AC 109.5 . . ?
H1AA C1AA H1AB 109.5 . . ?
H1AA C1AA H1AC 109.5 . . ?
H1AB C1AA H1AC 109.5 . . ?
C0AA C114 H11A 110.6 . . ?
C0AA C114 H11B 110.6 . . ?
C60 C114 C0AA 105(2) . . ?
C60 C114 H11A 110.6 . . ?
C60 C114 H11B 110.6 . . ?
H11A C114 H11B 108.8 . . ?
C36 C7AA C50 102(2) . . ?
C36 C7AA H7AA 111.3 . . ?
C36 C7AA H7AB 111.3 . . ?
C50 C7AA H7AA 111.3 . . ?
C50 C7AA H7AB 111.3 . . ?
H7AA C7AA H7AB 109.2 . . ?
S00P C42 H42 102.0 . . ?
C5DA C42 S00P 123(4) . . ?
C5DA C42 H42 102.0 . . ?
C5DA C42 C4DA 100(2) . . ?
C4DA C42 S00P 123(3) . . ?
C4DA C42 H42 102.0 . . ?
C56 C271 C3AA 102(4) . . ?
C69 C271 C3AA 95(3) . . ?
C69 C271 C56 109(2) . . ?
C69 C271 C74 134(4) . . ?
C74 C271 C3AA 105(3) . . ?
C74 C271 C56 107.8(13) . . ?
C37 C4AA C00U 119(3) . . ?
C5AA C4AA C00U 99(3) . . ?
C5AA C4AA C37 113(3) . . ?
C113 C4AA C00U 113(3) . . ?
C113 C4AA C37 109(3) . . ?
C113 C4AA C5AA 102(3) . . ?
C4AA C37 H37A 109.5 . . ?
C4AA C37 H37B 109.5 . . ?
C4AA C37 H37C 109.5 . . ?
H37A C37 H37B 109.5 . . ?
H37A C37 H37C 109.5 . . ?
H37B C37 H37C 109.5 . . ?
C67 C41 H41 113.8 . . ?
C67 C41 C5AA 99(3) . . ?
C5AA C41 H41 113.8 . . ?
C141 C41 H41 113.8 . . ?
C141 C41 C67 113(4) . . ?
C141 C41 C5AA 102(3) . . ?
C41 C67 H67A 111.0 . . ?
C41 C67 H67B 111.0 . . ?
H67A C67 H67B 109.0 . . ?
C113 C67 C41 104(3) . . ?
C113 C67 H67A 111.0 . . ?
C113 C67 H67B 111.0 . . ?
C4AA C5AA C41 92.9(11) . . ?
C4AA C5AA H5AA 113.1 . . ?
C4AA C5AA H5AB 113.1 . . ?
C41 C5AA H5AA 113.1 . . ?
C41 C5AA H5AB 113.1 . . ?
H5AA C5AA H5AB 110.5 . . ?
H6AA C6AA H6AB 109.5 . . ?
H6AA C6AA H6AC 109.5 . . ?
H6AB C6AA H6AC 109.5 . . ?
C141 C6AA H6AA 109.5 . . ?
C141 C6AA H6AB 109.5 . . ?
C141 C6AA H6AC 109.5 . . ?
H10A C105 H10B 109.5 . . ?
H10A C105 H10C 109.5 . . ?
H10B C105 H10C 109.5 . . ?
C141 C105 H10A 108.3 . . ?
C141 C105 H10B 109.2 . . ?
C141 C105 H10C 110.9 . . ?
C4AA C113 C67 102(3) . . ?
C4AA C113 H11C 111.3 . . ?
C4AA C113 H11D 111.3 . . ?
C67 C113 H11C 111.3 . . ?
C67 C113 H11D 111.3 . . ?
H11C C113 H11D 109.2 . . ?
C00U C141 C41 101(2) . . ?
C00U C141 C6AA 113(3) . . ?
C00U C141 C105 113(4) . . ?
C41 C141 C6AA 109(3) . . ?
C41 C141 C105 112(4) . . ?
C6AA C141 C105 107.7(13) . . ?
C128 C0BA C011 115(4) . . ?
C128 C0BA C216 95(4) . . ?
C216 C0BA C011 105(3) . . ?
C8BA C0BA C011 116(4) . . ?
C8BA C0BA C128 108(4) . . ?
C8BA C0BA C216 116(3) . . ?
C1BA C8AA C011 110(3) . . ?
C80 C8AA C011 100(2) . . ?
C80 C8AA C1BA 107(2) . . ?
C31 C8AA C011 113(3) . . ?
C31 C8AA C1BA 112(3) . . ?
C31 C8AA C80 114(3) . . ?
C8AA C1BA H1BA 112.5 . . ?
C8AA C1BA H1BB 112.5 . . ?
H1BA C1BA H1BB 110.1 . . ?
C85 C1BA C8AA 96.0(15) . . ?
C85 C1BA H1BA 112.5 . . ?
C85 C1BA H1BB 112.5 . . ?
C8AA C80 H80A 113.0 . . ?
C8AA C80 H80B 113.0 . . ?
H80A C80 H80B 110.4 . . ?
C216 C80 C8AA 93.4(10) . . ?
C216 C80 H80A 113.0 . . ?
C216 C80 H80B 113.0 . . ?
C1BA C85 H85A 110.2 . . ?
C1BA C85 H85B 110.2 . . ?
C1BA C85 C216 107.6(13) . . ?
H85A C85 H85B 108.5 . . ?
C216 C85 H85A 110.2 . . ?
C216 C85 H85B 110.2 . . ?
C0BA C128 H12A 108.7 . . ?
C0BA C128 H12B 110.1 . . ?
C0BA C128 H12C 109.7 . . ?
H12A C128 H12B 109.5 . . ?
H12A C128 H12C 109.5 . . ?
H12B C128 H12C 109.5 . . ?
C0BA C216 C85 112(3) . . ?
C0BA C216 H216 115.8 . . ?
C80 C216 C0BA 102(3) . . ?
C80 C216 C85 92(3) . . ?
C80 C216 H216 115.8 . . ?
C85 C216 H216 115.8 . . ?
C013 C2BA C5BA 101(3) . . ?
C013 C2BA C110 104(3) . . ?
C5BA C2BA C110 105(2) . . ?
C7BA C2BA C013 117(4) . . ?
C7BA C2BA C5BA 108(4) . . ?
C7BA C2BA C110 120(4) . . ?
C5BA C4BA H4BA 113.7 . . ?
C5BA C4BA C3BA 98(3) . . ?
C5BA C4BA C6BA 106.7(13) . . ?
C3BA C4BA H4BA 113.7 . . ?
C3BA C4BA C6BA 109(3) . . ?
C6BA C4BA H4BA 113.7 . . ?
C2BA C5BA H5BA 112.9 . . ?
C2BA C5BA H5BB 112.9 . . ?
C4BA C5BA C2BA 94(2) . . ?
C4BA C5BA H5BA 112.9 . . ?
C4BA C5BA H5BB 112.9 . . ?
H5BA C5BA H5BB 110.3 . . ?
C2BA C7BA H7BA 110.6 . . ?
C2BA C7BA H7BB 108.6 . . ?
C2BA C7BA H7BC 109.1 . . ?
H7BA C7BA H7BB 109.5 . . ?
H7BA C7BA H7BC 109.5 . . ?
H7BB C7BA H7BC 109.5 . . ?
C013 C3BA C4BA 102(3) . . ?
C013 C3BA C117 106(3) . . ?
C4BA C3BA C117 105(3) . . ?
C94 C3BA C013 113(3) . . ?
C94 C3BA C4BA 122(3) . . ?
C94 C3BA C117 107(4) . . ?
C3BA C94 H94A 109.5 . . ?
C3BA C94 H94B 109.5 . . ?
C3BA C94 H94C 109.5 . . ?
H94A C94 H94B 109.5 . . ?
H94A C94 H94C 109.5 . . ?
H94B C94 H94C 109.5 . . ?
C4BA C6BA H6BA 111.4 . . ?
C4BA C6BA H6BB 111.4 . . ?
C4BA C6BA C110 102(2) . . ?
H6BA C6BA H6BB 109.3 . . ?
C110 C6BA H6BA 111.4 . . ?
C110 C6BA H6BB 111.4 . . ?
C3BA C117 H11E 110.2 . . ?
C3BA C117 H11F 108.5 . . ?
C3BA C117 H11G 109.7 . . ?
H11E C117 H11F 109.5 . . ?
H11E C117 H11G 109.4 . . ?
H11F C117 H11G 109.5 . . ?
C0BA C8BA H8BA 110.9 . . ?
C0BA C8BA H8BB 109.7 . . ?
C0BA C8BA H8BC 107.8 . . ?
H8BA C8BA H8BB 109.4 . . ?
H8BA C8BA H8BC 109.4 . . ?
H8BB C8BA H8BC 109.5 . . ?
C2BA C110 C6BA 101.2(19) . . ?
C2BA C110 H11H 111.5 . . ?
C2BA C110 H11I 111.5 . . ?
C6BA C110 H11H 111.5 . . ?
C6BA C110 H11I 111.5 . . ?
H11H C110 H11I 109.3 . . ?
S00N C65 H65 104.4 . . ?
C4CA C65 S00N 119(2) . . ?
C4CA C65 H65 104.4 . . ?
C4CA C65 C2CA 103.1(15) . . ?
C2CA C65 S00N 120(2) . . ?
C2CA C65 H65 104.4 . . ?
C1DA C0DA H0DA 115.4 . . ?
C1DA C0DA C92 104.9(11) . . ?
C92 C0DA H0DA 115.4 . . ?
C124 C0DA H0DA 115.4 . . ?
C124 C0DA C1DA 105.6(12) . . ?
C124 C0DA C92 98(3) . . ?
C0DA C1DA H1DA 113.0 . . ?
C0DA C1DA H1DB 113.0 . . ?
H1DA C1DA H1DB 110.4 . . ?
C205 C1DA C0DA 93.6(10) . . ?
C205 C1DA H1DA 113.0 . . ?
C205 C1DA H1DB 113.0 . . ?
C0DA C92 H92A 111.3 . . ?
C0DA C92 H92B 111.3 . . ?
C0DA C92 C156 102.5(9) . . ?
H92A C92 H92B 109.2 . . ?
C156 C92 H92A 111.3 . . ?
C156 C92 H92B 111.3 . . ?
H12D C126 H12E 109.5 . . ?
H12D C126 H12F 109.5 . . ?
H12E C126 H12F 109.5 . . ?
C124 C126 H12D 110.0 . . ?
C124 C126 H12E 109.5 . . ?
C124 C126 H12F 108.9 . . ?
S00Q C9CA H9CA 110.4 . . ?
C205 C9CA S00Q 113(3) . . ?
C205 C9CA H9CA 110.4 . . ?
C205 C9CA C124 106.0(12) . . ?
C124 C9CA S00Q 106(3) . . ?
C124 C9CA H9CA 110.4 . . ?
H14A C142 H14B 109.5 . . ?
H14A C142 H14C 109.5 . . ?
H14B C142 H14C 109.5 . . ?
C205 C142 H14A 109.5 . . ?
C205 C142 H14B 109.5 . . ?
C205 C142 H14C 109.5 . . ?
C92 C156 H15A 111.3 . . ?
C92 C156 H15B 111.3 . . ?
H15A C156 H15B 109.2 . . ?
C205 C156 C92 102.2(8) . . ?
C205 C156 H15A 111.3 . . ?
C205 C156 H15B 111.3 . . ?
C1DA C205 C156 107.6(11) . . ?
C9CA C205 C1DA 96(2) . . ?
C9CA C205 C156 107(3) . . ?
C142 C205 C1DA 114.7(12) . . ?
C142 C205 C9CA 115.7(12) . . ?
C142 C205 C156 113.8(11) . . ?
C5DA C2DA H2DA 116.8 . . ?
C5DA C2DA C3DA 94(3) . . ?
C5DA C2DA C290 105.1(12) . . ?
C3DA C2DA H2DA 116.8 . . ?
C3DA C2DA C290 103.8(11) . . ?
C290 C2DA H2DA 116.8 . . ?
C42 C5DA C2DA 106(2) . . ?
C99 C5DA C42 113(4) . . ?
C99 C5DA C2DA 106.0(12) . . ?
C111 C5DA C42 106.5(12) . . ?
C111 C5DA C2DA 119(4) . . ?
C111 C5DA C99 107.0(12) . . ?
C42 C4DA C3DA 104.9(12) . . ?
C42 C4DA C38 103(3) . . ?
C38 C4DA C3DA 98(2) . . ?
C6DA C4DA C42 112(4) . . ?
C6DA C4DA C3DA 121(4) . . ?
C6DA C4DA C38 115(4) . . ?
C2DA C3DA C4DA 96.5(13) . . ?
C2DA C3DA H3DA 112.5 . . ?
C2DA C3DA H3DB 112.5 . . ?
C4DA C3DA H3DA 112.5 . . ?
C4DA C3DA H3DB 112.5 . . ?
H3DA C3DA H3DB 110.0 . . ?
C4DA C38 H38A 111.0 . . ?
C4DA C38 H38B 111.0 . . ?
C4DA C38 C290 103.6(10) . . ?
H38A C38 H38B 109.0 . . ?
C290 C38 H38A 111.0 . . ?
C290 C38 H38B 111.0 . . ?
C4DA C6DA H6DA 109.5 . . ?
C4DA C6DA H6DB 109.5 . . ?
C4DA C6DA H6DC 109.5 . . ?
H6DA C6DA H6DB 109.5 . . ?
H6DA C6DA H6DC 109.5 . . ?
H6DB C6DA H6DC 109.5 . . ?
C5DA C99 H99A 110.8 . . ?
C5DA C99 H99B 110.1 . . ?
C5DA C99 H99C 107.6 . . ?
H99A C99 H99B 109.5 . . ?
H99A C99 H99C 109.5 . . ?
H99B C99 H99C 109.4 . . ?
C5DA C111 H11J 107.0 . . ?
C5DA C111 H11K 113.3 . . ?
C5DA C111 H11L 108.0 . . ?
H11J C111 H11K 109.5 . . ?
H11J C111 H11L 109.5 . . ?
H11K C111 H11L 109.5 . . ?
C2DA C290 H29A 111.2 . . ?
C2DA C290 H29B 111.2 . . ?
C38 C290 C2DA 102.8(9) . . ?
C38 C290 H29A 111.2 . . ?
C38 C290 H29B 111.2 . . ?
H29A C290 H29B 109.1 . . ?
H3CA C3CA H3CB 110.9 . . ?
C4CA C3CA H3CA 113.6 . . ?
C4CA C3CA H3CB 113.6 . . ?
C75 C3CA H3CA 113.6 . . ?
C75 C3CA H3CB 113.6 . . ?
C75 C3CA C4CA 90.2(8) . . ?
H5CA C5CA H5CB 108.9 . . ?
C52 C5CA H5CA 110.9 . . ?
C52 C5CA H5CB 110.9 . . ?
C52 C5CA C4CA 104.2(17) . . ?
C4CA C5CA H5CA 110.9 . . ?
C4CA C5CA H5CB 110.9 . . ?
C5CA C52 H52A 111.6 . . ?
C5CA C52 H52B 111.6 . . ?
C5CA C52 C75 100.8(19) . . ?
H52A C52 H52B 109.4 . . ?
C75 C52 H52A 111.6 . . ?
C75 C52 H52B 111.6 . . ?
C65 C4CA C3CA 105.3(11) . . ?
C65 C4CA C5CA 100(3) . . ?
C5CA C4CA C3CA 105.3(11) . . ?
C57 C4CA C65 131(3) . . ?
C57 C4CA C3CA 106(3) . . ?
C57 C4CA C5CA 107(3) . . ?
C4CA C57 H57A 109.5 . . ?
C4CA C57 H57B 109.5 . . ?
C4CA C57 H57C 109.5 . . ?
H57A C57 H57B 109.5 . . ?
H57A C57 H57C 109.5 . . ?
H57B C57 H57C 109.5 . . ?
C3CA C75 H75 113.5 . . ?
C3CA C75 C2CA 104.3(11) . . ?
C52 C75 C3CA 104.8(11) . . ?
C52 C75 H75 113.5 . . ?
C52 C75 C2CA 106(3) . . ?
C2CA C75 H75 113.5 . . ?
C65 C2CA C75 101.6(16) . . ?
C6CA C2CA C65 111(3) . . ?
C6CA C2CA C75 106(3) . . ?
C123 C2CA C65 107(3) . . ?
C123 C2CA C75 124(3) . . ?
C123 C2CA C6CA 107.5(13) . . ?
C2CA C6CA H6CA 109.5 . . ?
C2CA C6CA H6CB 109.5 . . ?
C2CA C6CA H6CC 109.5 . . ?
H6CA C6CA H6CB 109.5 . . ?
H6CA C6CA H6CC 109.5 . . ?
H6CB C6CA H6CC 109.5 . . ?
C2CA C123 H12I 109.5 . . ?
C2CA C123 H12H 109.5 . . ?
C2CA C123 H12G 109.5 . . ?
H12I C123 H12H 109.5 . . ?
H12I C123 H12G 109.5 . . ?
H12H C123 H12G 109.5 . . ?
S00J C9AA H9AA 110.3 . . ?
C1CA C9AA S00J 110(3) . . ?
C1CA C9AA H9AA 110.3 . . ?
C8DA C9AA S00J 111(2) . . ?
C8DA C9AA H9AA 110.3 . . ?
C8DA C9AA C1CA 105(2) . . ?
H0CA C0CA H0CB 109.7 . . ?
C1CA C0CA H0CA 112.1 . . ?
C1CA C0CA H0CB 112.1 . . ?
C1CA C0CA C7CA 98.5(15) . . ?
C7CA C0CA H0CA 112.1 . . ?
C7CA C0CA H0CB 112.1 . . ?
C9AA C1CA C9DA 100(3) . . ?
C0CA C1CA C9AA 114(4) . . ?
C0CA C1CA C9DA 98(3) . . ?
C0EA C1CA C9AA 117(4) . . ?
C0EA C1CA C0CA 113(4) . . ?
C0EA C1CA C9DA 111(4) . . ?
C7DA C8DA C9AA 100.3(19) . . ?
C7DA C8DA C83 116(4) . . ?
C9BA C8DA C9AA 103(3) . . ?
C9BA C8DA C7DA 110(3) . . ?
C9BA C8DA C83 107.2(13) . . ?
C83 C8DA C9AA 120(3) . . ?
C0CA C7CA H7CA 110.6 . . ?
C0CA C7CA H7CB 110.6 . . ?
H7CA C7CA H7CB 108.7 . . ?
C7DA C7CA C0CA 106(3) . . ?
C7DA C7CA H7CA 110.6 . . ?
C7DA C7CA H7CB 110.6 . . ?
C1CA C0EA H0EA 109.5 . . ?
C1CA C0EA H0EB 109.5 . . ?
C1CA C0EA H0EC 109.5 . . ?
H0EA C0EA H0EB 109.5 . . ?
H0EA C0EA H0EC 109.5 . . ?
H0EB C0EA H0EC 109.5 . . ?
C1CA C9DA H9DA 113.5 . . ?
C1CA C9DA H9DB 113.5 . . ?
H9DA C9DA H9DB 110.8 . . ?
C7DA C9DA C1CA 91(2) . . ?
C7DA C9DA H9DA 113.5 . . ?
C7DA C9DA H9DB 113.5 . . ?
C8DA C7DA C7CA 99(3) . . ?
C8DA C7DA H7DA 113.9 . . ?
C7CA C7DA H7DA 113.9 . . ?
C9DA C7DA C8DA 112(3) . . ?
C9DA C7DA C7CA 103(3) . . ?
C9DA C7DA H7DA 113.9 . . ?
H98A C98 H98B 109.4 . . ?
H98A C98 H98C 109.5 . . ?
H98B C98 H98C 109.5 . . ?
C124 C98 H98A 108.9 . . ?
C124 C98 H98B 109.4 . . ?
C124 C98 H98C 110.0 . . ?
C0DA C124 C9CA 98.2(12) . . ?
C126 C124 C0DA 100(3) . . ?
C126 C124 C9CA 113(4) . . ?
C126 C124 C98 108.5(13) . . ?
C98 C124 C0DA 118(3) . . ?
C98 C124 C9CA 117(3) . . ?
C8DA C9BA H9BA 109.5 . . ?
C8DA C9BA H9BB 109.5 . . ?
C8DA C9BA H9BC 109.5 . . ?
H9BA C9BA H9BB 109.5 . . ?
H9BA C9BA H9BC 109.5 . . ?
H9BB C9BA H9BC 109.5 . . ?
C8DA C83 H83A 109.7 . . ?
C8DA C83 H83B 108.9 . . ?
C8DA C83 H83C 109.8 . . ?
H83A C83 H83B 109.5 . . ?
H83A C83 H83C 109.5 . . ?
H83B C83 H83C 109.5 . . ?
C271 C74 H74A 118.1 . . ?
C271 C74 H74B 105.9 . . ?
C271 C74 H74C 104.2 . . ?
H74A C74 H74B 109.5 . . ?
H74A C74 H74C 109.5 . . ?
H74B C74 H74C 109.4 . . ?
C8AA C31 H31A 109.5 . . ?
C8AA C31 H31B 109.5 . . ?
C8AA C31 H31C 109.5 . . ?
H31A C31 H31B 109.5 . . ?
H31A C31 H31C 109.5 . . ?
H31B C31 H31C 109.5 . . ?
S00O C8CA H8CA 105.6 . . ?
C3EA C8CA S00O 115.0(16) . . ?
C3EA C8CA H8CA 105.6 . . ?
C3EA C8CA C44 100.5(10) . . ?
C44 C8CA S00O 123(2) . . ?
C44 C8CA H8CA 105.6 . . ?
H2EA C2EA H2EB 110.4 . . ?
C3EA C2EA H2EA 113.0 . . ?
C3EA C2EA H2EB 113.0 . . ?
C3EA C2EA C1EA 93.8(14) . . ?
C1EA C2EA H2EA 113.0 . . ?
C1EA C2EA H2EB 113.0 . . ?
C8CA C3EA C2EA 110.6(11) . . ?
C8CA C3EA C4EA 109.7(12) . . ?
C2EA C3EA C4EA 97(2) . . ?
C5EA C3EA C8CA 114.0(11) . . ?
C5EA C3EA C2EA 113.3(12) . . ?
C5EA C3EA C4EA 111.3(12) . . ?
C8CA C44 C1EA 105.9(10) . . ?
C7EA C44 C8CA 106.5(12) . . ?
C7EA C44 C1EA 113(3) . . ?
C6EA C44 C8CA 116(3) . . ?
C6EA C44 C1EA 107.0(12) . . ?
C6EA C44 C7EA 108.8(12) . . ?
C2EA C1EA C44 104.5(10) . . ?
C2EA C1EA H1EA 116.1 . . ?
C2EA C1EA C164 96(3) . . ?
C44 C1EA H1EA 116.1 . . ?
C44 C1EA C164 105(3) . . ?
C164 C1EA H1EA 116.1 . . ?
C44 C7EA H7EA 109.5 . . ?
C44 C7EA H7EB 109.5 . . ?
C44 C7EA H7EC 109.5 . . ?
H7EA C7EA H7EB 109.5 . . ?
H7EA C7EA H7EC 109.5 . . ?
H7EB C7EA H7EC 109.5 . . ?
C3EA C4EA H4EA 111.3 . . ?
C3EA C4EA H4EB 111.3 . . ?
C3EA C4EA C164 102.3(9) . . ?
H4EA C4EA H4EB 109.2 . . ?
C164 C4EA H4EA 111.3 . . ?
C164 C4EA H4EB 111.3 . . ?
C3EA C5EA H5EA 109.4 . . ?
C3EA C5EA H5EB 110.6 . . ?
C3EA C5EA H5EC 108.4 . . ?
H5EA C5EA H5EB 109.4 . . ?
H5EA C5EA H5EC 109.5 . . ?
H5EB C5EA H5EC 109.5 . . ?
C44 C6EA H6EA 108.1 . . ?
C44 C6EA H6EB 109.8 . . ?
C44 C6EA H6EC 110.6 . . ?
H6EA C6EA H6EB 109.5 . . ?
H6EA C6EA H6EC 109.4 . . ?
H6EB C6EA H6EC 109.5 . . ?
C1EA C164 C4EA 102.1(9) . . ?
C1EA C164 H16A 111.3 . . ?
C1EA C164 H16B 111.3 . . ?
C4EA C164 H16A 111.3 . . ?
C4EA C164 H16B 111.3 . . ?
H16A C164 H16B 109.2 . . ?

loop_
_geom_bond_atom_site_label_1
_geom_bond_atom_site_label_2
_geom_bond_distance
_geom_bond_site_symmetry_2
_geom_bond_publ_flag
Au01 Au04 2.5877(16) . ?
Au01 Au06 3.0558(17) . ?
Au01 Au07 3.2982(17) . ?
Au01 Au0A 2.9911(19) . ?
Au01 Au0B 3.0067(18) . ?
Au01 Cd0D 2.789(2) . ?
Au01 Cd0E 2.976(2) . ?
Au01 S00G 2.411(8) . ?
Au02 Au03 2.5932(16) . ?
Au02 Au05 3.0104(18) . ?
Au02 Au06 3.1025(17) . ?
Au02 Au08 3.0962(18) . ?
Au02 Cd0D 2.986(2) . ?
Au02 Cd0E 2.785(2) . ?
Au02 S00I 2.384(8) . ?
Au03 Au05 3.3410(18) . ?
Au03 Au08 3.0186(18) . ?
Au03 Au09 2.9895(18) . ?
Au03 Au0C 3.0477(19) . ?
Au03 Cd0D 2.776(2) . ?
Au03 Cd0E 3.069(3) . ?
Au03 S00N 2.379(9) . ?
Au04 Au07 2.9906(18) . ?
Au04 Au0B 3.172(2) . ?
Au04 Au0C 3.141(2) . ?
Au04 Cd0D 3.060(2) . ?
Au04 Cd0E 2.774(2) . ?
Au04 S00Q 2.394(8) . ?
Au05 Cd0D 3.255(2) . ?
Au05 S00F 2.308(8) . ?
Au05 S00P 2.305(10) . ?
Au06 S00G 2.304(8) . ?
Au06 S00I 2.302(8) . ?
Au07 Cd0D 3.247(2) . ?
Au07 S00K 2.304(10) . ?
Au07 S00L 2.297(10) . ?
Au08 S00O 2.268(10) . ?
Au08 S00P 2.283(11) . ?
Au09 Cd0E 3.126(2) . ?
Au09 S00M 2.316(9) . ?
Au09 S00O 2.327(10) . ?
Au0A Cd0E 3.172(3) . ?
Au0A S00H 2.318(9) . ?
Au0A S00J 2.324(9) . ?
Au0B S00J 2.304(9) . ?
Au0B S00L 2.341(10) . ?
Au0C S00N 2.278(12) . ?
Au0C S00Q 2.329(12) . ?
Cd0D Cd0E 3.248(3) . ?
Cd0D S00F 2.621(7) . ?
Cd0D S00K 2.611(7) . ?
Cd0E S00H 2.651(9) . ?
Cd0E S00M 2.650(8) . ?
S00F C29 1.83(2) . ?
S00G C3AA 1.82(5) . ?
S00H C011 1.80(3) . ?
S00I C013 1.80(3) . ?
S00J C9AA 1.91(4) . ?
S00K C32 1.89(3) . ?
S00L C33 1.90(4) . ?
S00M C00U 1.77(3) . ?
S00N C65 1.78(3) . ?
S00O C8CA 1.780(13) . ?
S00P C42 1.82(4) . ?
S00Q C9CA 1.96(4) . ?
C00U H00U 0.9800 . ?
C00U C4AA 1.552(14) . ?
C00U C141 1.544(14) . ?
C011 H011 0.9800 . ?
C011 C0BA 1.548(14) . ?
C011 C8AA 1.553(14) . ?
C013 H013 0.9800 . ?
C013 C2BA 1.545(14) . ?
C013 C3BA 1.552(14) . ?
C29 H29 0.9800 . ?
C29 C34 1.57(4) . ?
C29 C54 1.55(5) . ?
C34 C35 1.50(5) . ?
C34 C36 1.546(14) . ?
C34 C49 1.61(4) . ?
C35 H35A 0.9600 . ?
C35 H35B 0.9600 . ?
C35 H35C 0.9600 . ?
C36 H36A 0.9700 . ?
C36 H36B 0.9700 . ?
C36 C7AA 1.550(14) . ?
C47 H47A 0.9600 . ?
C47 H47B 0.9600 . ?
C47 H47C 0.9600 . ?
C47 C54 1.46(5) . ?
C49 H49A 0.9700 . ?
C49 H49B 0.9700 . ?
C49 C50 1.65(5) . ?
C50 H50 0.9800 . ?
C50 C54 1.43(5) . ?
C50 C7AA 1.557(14) . ?
C54 C132 1.56(5) . ?
C30 C32 1.549(14) . ?
C30 C2AA 1.557(14) . ?
C30 C0AA 1.549(14) . ?
C30 C63 1.550(14) . ?
C32 H32 0.9800 . ?
C32 C86 1.552(14) . ?
C33 H33 0.9800 . ?
C33 C62 1.543(14) . ?
C33 C64 1.556(14) . ?
C2AA H2AA 0.9600 . ?
C2AA H2AB 0.9600 . ?
C2AA H2AC 0.9600 . ?
C0AA H0AA 0.9700 . ?
C0AA H0AB 0.9700 . ?
C0AA C114 1.553(14) . ?
C39 H39A 0.9600 . ?
C39 H39B 0.9600 . ?
C39 H39C 0.9600 . ?
C39 C86 1.54(4) . ?
C46 H46A 0.9700 . ?
C46 H46B 0.9700 . ?
C46 C64 1.547(14) . ?
C46 C93 1.554(14) . ?
C53 H53A 0.9700 . ?
C53 H53B 0.9700 . ?
C53 C59 1.553(14) . ?
C53 C64 1.549(14) . ?
C59 H59 0.9800 . ?
C59 C62 1.548(14) . ?
C59 C93 1.543(14) . ?
C60 H60 0.9800 . ?
C60 C86 1.540(13) . ?
C60 C63 1.549(14) . ?
C60 C114 1.540(14) . ?
C62 C88 1.546(14) . ?
C62 C68 1.544(14) . ?
C64 C71 1.551(14) . ?
C71 H71A 0.9600 . ?
C71 H71B 0.9600 . ?
C71 H71C 0.9600 . ?
C86 C1AA 1.540(14) . ?
C88 H88A 0.9600 . ?
C88 H88B 0.9600 . ?
C88 H88C 0.9600 . ?
C93 H93A 0.9700 . ?
C93 H93B 0.9700 . ?
C68 H68A 0.9600 . ?
C68 H68B 0.9600 . ?
C68 H68C 0.9600 . ?
C3AA H3AA 0.9800 . ?
C3AA C51 1.561(14) . ?
C3AA C271 1.63(6) . ?
C51 C78 1.64(7) . ?
C51 C180 1.46(6) . ?
C51 C262 1.60(6) . ?
C56 H56A 0.9700 . ?
C56 H56B 0.9700 . ?
C56 C97 1.579(13) . ?
C56 C271 1.571(14) . ?
C69 H69A 0.9700 . ?
C69 H69B 0.9700 . ?
C69 C78 1.56(6) . ?
C69 C271 1.49(4) . ?
C78 H78 0.9800 . ?
C78 C97 1.555(14) . ?
C97 H97A 0.9700 . ?
C97 H97B 0.9700 . ?
C63 H63A 0.9700 . ?
C63 H63B 0.9700 . ?
C132 H13A 0.9598 . ?
C132 H13B 0.9600 . ?
C132 H13C 0.9602 . ?
C180 H18A 0.9600 . ?
C180 H18B 0.9600 . ?
C180 H18C 0.9600 . ?
C262 H26A 0.9602 . ?
C262 H26B 0.9603 . ?
C262 H26C 0.9604 . ?
C1AA H1AA 0.9600 . ?
C1AA H1AB 0.9600 . ?
C1AA H1AC 0.9599 . ?
C114 H11A 0.9700 . ?
C114 H11B 0.9700 . ?
C7AA H7AA 0.9700 . ?
C7AA H7AB 0.9700 . ?
C42 H42 0.9800 . ?
C42 C5DA 1.557(14) . ?
C42 C4DA 1.563(14) . ?
C271 C74 1.534(14) . ?
C4AA C37 1.544(14) . ?
C4AA C5AA 1.541(14) . ?
C4AA C113 1.535(14) . ?
C37 H37A 0.9600 . ?
C37 H37B 0.9600 . ?
C37 H37C 0.9600 . ?
C41 H41 0.9800 . ?
C41 C67 1.551(14) . ?
C41 C5AA 1.555(14) . ?
C41 C141 1.546(14) . ?
C67 H67A 0.9700 . ?
C67 H67B 0.9700 . ?
C67 C113 1.549(14) . ?
C5AA H5AA 0.9700 . ?
C5AA H5AB 0.9700 . ?
C6AA H6AA 0.9600 . ?
C6AA H6AB 0.9600 . ?
C6AA H6AC 0.9600 . ?
C6AA C141 1.546(14) . ?
C105 H10A 0.9601 . ?
C105 H10B 0.9600 . ?
C105 H10C 0.9600 . ?
C105 C141 1.547(14) . ?
C113 H11C 0.9700 . ?
C113 H11D 0.9700 . ?
C0BA C128 1.47(6) . ?
C0BA C216 1.545(14) . ?
C0BA C8BA 1.40(5) . ?
C8AA C1BA 1.549(14) . ?
C8AA C80 1.548(14) . ?
C8AA C31 1.546(14) . ?
C1BA H1BA 0.9700 . ?
C1BA H1BB 0.9700 . ?
C1BA C85 1.546(14) . ?
C80 H80A 0.9700 . ?
C80 H80B 0.9700 . ?
C80 C216 1.542(14) . ?
C85 H85A 0.9700 . ?
C85 H85B 0.9700 . ?
C85 C216 1.549(14) . ?
C128 H12A 0.9605 . ?
C128 H12B 0.9600 . ?
C128 H12C 0.9597 . ?
C216 H216 0.9800 . ?
C2BA C5BA 1.549(14) . ?
C2BA C7BA 1.42(6) . ?
C2BA C110 1.60(5) . ?
C4BA H4BA 0.9800 . ?
C4BA C5BA 1.545(14) . ?
C4BA C3BA 1.553(14) . ?
C4BA C6BA 1.560(14) . ?
C5BA H5BA 0.9700 . ?
C5BA H5BB 0.9700 . ?
C7BA H7BA 0.9602 . ?
C7BA H7BB 0.9597 . ?
C7BA H7BC 0.9604 . ?
C3BA C94 1.548(14) . ?
C3BA C117 1.555(14) . ?
C94 H94A 0.9600 . ?
C94 H94B 0.9600 . ?
C94 H94C 0.9600 . ?
C6BA H6BA 0.9700 . ?
C6BA H6BB 0.9700 . ?
C6BA C110 1.63(6) . ?
C117 H11E 0.9604 . ?
C117 H11F 0.9599 . ?
C117 H11G 0.9600 . ?
C8BA H8BA 0.9600 . ?
C8BA H8BB 0.9599 . ?
C8BA H8BC 0.9598 . ?
C110 H11H 0.9700 . ?
C110 H11I 0.9700 . ?
C65 H65 0.9800 . ?
C65 C4CA 1.549(14) . ?
C65 C2CA 1.560(14) . ?
C0DA H0DA 0.9800 . ?
C0DA C1DA 1.567(13) . ?
C0DA C92 1.578(13) . ?
C0DA C124 1.562(14) . ?
C1DA H1DA 0.9700 . ?
C1DA H1DB 0.9700 . ?
C1DA C205 1.536(13) . ?
C92 H92A 0.9700 . ?
C92 H92B 0.9700 . ?
C92 C156 1.592(12) . ?
C126 H12D 0.9599 . ?
C126 H12E 0.9599 . ?
C126 H12F 0.9600 . ?
C126 C124 1.542(14) . ?
C9CA H9CA 0.9800 . ?
C9CA C205 1.530(13) . ?
C9CA C124 1.570(14) . ?
C142 H14A 0.9600 . ?
C142 H14B 0.9600 . ?
C142 H14C 0.9600 . ?
C142 C205 1.461(11) . ?
C156 H15A 0.9700 . ?
C156 H15B 0.9700 . ?
C156 C205 1.555(13) . ?
C2DA H2DA 0.9800 . ?
C2DA C5DA 1.563(14) . ?
C2DA C3DA 1.565(14) . ?
C2DA C290 1.582(13) . ?
C5DA C99 1.556(14) . ?
C5DA C111 1.555(14) . ?
C4DA C3DA 1.570(14) . ?
C4DA C38 1.569(13) . ?
C4DA C6DA 1.553(14) . ?
C3DA H3DA 0.9700 . ?
C3DA H3DB 0.9700 . ?
C38 H38A 0.9700 . ?
C38 H38B 0.9700 . ?
C38 C290 1.580(13) . ?
C6DA H6DA 0.9600 . ?
C6DA H6DB 0.9600 . ?
C6DA H6DC 0.9600 . ?
C99 H99A 0.9604 . ?
C99 H99B 0.9596 . ?
C99 H99C 0.9608 . ?
C111 H11J 0.9602 . ?
C111 H11K 0.9601 . ?
C111 H11L 0.9602 . ?
C290 H29A 0.9700 . ?
C290 H29B 0.9700 . ?
C3CA H3CA 0.9700 . ?
C3CA H3CB 0.9700 . ?
C3CA C4CA 1.575(13) . ?
C3CA C75 1.573(13) . ?
C5CA H5CA 0.9700 . ?
C5CA H5CB 0.9700 . ?
C5CA C52 1.549(14) . ?
C5CA C4CA 1.562(14) . ?
C52 H52A 0.9700 . ?
C52 H52B 0.9700 . ?
C52 C75 1.560(14) . ?
C4CA C57 1.546(14) . ?
C57 H57A 0.9600 . ?
C57 H57B 0.9600 . ?
C57 H57C 0.9600 . ?
C75 H75 0.9800 . ?
C75 C2CA 1.573(14) . ?
C2CA C6CA 1.552(14) . ?
C2CA C123 1.548(14) . ?
C6CA H6CA 0.9600 . ?
C6CA H6CB 0.9600 . ?
C6CA H6CC 0.9600 . ?
C123 H12I 0.9601 . ?
C123 H12H 0.9600 . ?
C123 H12G 0.9601 . ?
C9AA H9AA 0.9800 . ?
C9AA C1CA 1.57(6) . ?
C9AA C8DA 1.561(14) . ?
C0CA H0CA 0.9700 . ?
C0CA H0CB 0.9700 . ?
C0CA C1CA 1.53(6) . ?
C0CA C7CA 1.57(6) . ?
C1CA C0EA 1.44(5) . ?
C1CA C9DA 1.69(5) . ?
C8DA C7DA 1.551(14) . ?
C8DA C9BA 1.544(14) . ?
C8DA C83 1.555(14) . ?
C7CA H7CA 0.9700 . ?
C7CA H7CB 0.9700 . ?
C7CA C7DA 1.555(14) . ?
C0EA H0EA 0.9600 . ?
C0EA H0EB 0.9600 . ?
C0EA H0EC 0.9600 . ?
C9DA H9DA 0.9700 . ?
C9DA H9DB 0.9700 . ?
C9DA C7DA 1.46(5) . ?
C7DA H7DA 0.9800 . ?
C98 H98A 0.9600 . ?
C98 H98B 0.9599 . ?
C98 H98C 0.9597 . ?
C98 C124 1.543(14) . ?
C9BA H9BA 0.9600 . ?
C9BA H9BB 0.9600 . ?
C9BA H9BC 0.9600 . ?
C83 H83A 0.9599 . ?
C83 H83B 0.9600 . ?
C83 H83C 0.9606 . ?
C74 H74A 0.9598 . ?
C74 H74B 0.9600 . ?
C74 H74C 0.9602 . ?
C31 H31A 0.9600 . ?
C31 H31B 0.9600 . ?
C31 H31C 0.9600 . ?
C8CA H8CA 0.9800 . ?
C8CA C3EA 1.512(13) . ?
C8CA C44 1.555(13) . ?
C2EA H2EA 0.9700 . ?
C2EA H2EB 0.9700 . ?
C2EA C3EA 1.528(13) . ?
C2EA C1EA 1.568(13) . ?
C3EA C4EA 1.557(13) . ?
C3EA C5EA 1.493(12) . ?
C44 C1EA 1.569(13) . ?
C44 C7EA 1.549(13) . ?
C44 C6EA 1.538(13) . ?
C1EA H1EA 0.9800 . ?
C1EA C164 1.576(13) . ?
C7EA H7EA 0.9600 . ?
C7EA H7EB 0.9600 . ?
C7EA H7EC 0.9600 . ?
C4EA H4EA 0.9700 . ?
C4EA H4EB 0.9700 . ?
C4EA C164 1.598(13) . ?
C5EA H5EA 0.9598 . ?
C5EA H5EB 0.9601 . ?
C5EA H5EC 0.9595 . ?
C6EA H6EA 0.9596 . ?
C6EA H6EB 0.9603 . ?
C6EA H6EC 0.9607 . ?
C164 H16A 0.9700 . ?
C164 H16B 0.9700 . ?

loop_
_geom_torsion_atom_site_label_1
_geom_torsion_atom_site_label_2
_geom_torsion_atom_site_label_3
_geom_torsion_atom_site_label_4
_geom_torsion
_geom_torsion_site_symmetry_1
_geom_torsion_site_symmetry_2
_geom_torsion_site_symmetry_3
_geom_torsion_site_symmetry_4
_geom_torsion_publ_flag
Au01 S00G C3AA C51 106(3) . . . . ?
Au01 S00G C3AA C271 -130(3) . . . . ?
Au02 S00I C013 C2BA -142(3) . . . . ?
Au02 S00I C013 C3BA 91(3) . . . . ?
Au03 S00N C65 C4CA -129(3) . . . . ?
Au03 S00N C65 C2CA 103(3) . . . . ?
Au05 S00F C29 C34 -174.5(16) . . . . ?
Au05 S00F C29 C54 62(2) . . . . ?
Au05 S00P C42 C5DA 73(3) . . . . ?
Au05 S00P C42 C4DA -154(3) . . . . ?
Au06 S00G C3AA C51 -166(3) . . . . ?
Au06 S00G C3AA C271 -42(3) . . . . ?
Au06 S00I C013 C2BA -52(3) . . . . ?
Au06 S00I C013 C3BA 180(2) . . . . ?
Au07 S00K C32 C30 -179.2(14) . . . . ?
Au07 S00K C32 C86 61(2) . . . . ?
Au07 S00L C33 C62 94(3) . . . . ?
Au07 S00L C33 C64 -151(2) . . . . ?
Au08 S00O C8CA C3EA -162.0(16) . . . . ?
Au08 S00O C8CA C44 75(2) . . . . ?
Au08 S00P C42 C5DA 177(2) . . . . ?
Au08 S00P C42 C4DA -50(4) . . . . ?
Au09 S00M C00U C4AA -171(2) . . . . ?
Au09 S00M C00U C141 62(3) . . . . ?
Au09 S00O C8CA C3EA 86(2) . . . . ?
Au09 S00O C8CA C44 -37(2) . . . . ?
Au0A S00H C011 C0BA 62(3) . . . . ?
Au0A S00H C011 C8AA 178.1(19) . . . . ?
Au0B S00L C33 C62 -165(2) . . . . ?
Au0B S00L C33 C64 -49(3) . . . . ?
Au0C S00N C65 C4CA -36(4) . . . . ?
Au0C S00N C65 C2CA -164(2) . . . . ?
Cd0D S00F C29 C34 -83(2) . . . . ?
Cd0D S00F C29 C54 153(2) . . . . ?
Cd0D S00K C32 C30 -88.8(16) . . . . ?
Cd0D S00K C32 C86 151.2(17) . . . . ?
Cd0E S00H C011 C0BA 151(2) . . . . ?
Cd0E S00H C011 C8AA -94(2) . . . . ?
Cd0E S00M C00U C4AA -86(2) . . . . ?
Cd0E S00M C00U C141 147(2) . . . . ?
S00F C29 C34 C35 60(3) . . . . ?
S00F C29 C34 C36 -64(3) . . . . ?
S00F C29 C34 C49 -173.8(18) . . . . ?
S00F C29 C54 C47 -107(3) . . . . ?
S00F C29 C54 C50 133(2) . . . . ?
S00F C29 C54 C132 8(4) . . . . ?
S00G C3AA C51 C78 134(3) . . . . ?
S00G C3AA C51 C180 -104(4) . . . . ?
S00G C3AA C51 C262 18(5) . . . . ?
S00G C3AA C271 C56 -56(3) . . . . ?
S00G C3AA C271 C69 -167(3) . . . . ?
S00G C3AA C271 C74 56(4) . . . . ?
S00H C011 C0BA C128 -121(4) . . . . ?
S00H C011 C0BA C216 136(3) . . . . ?
S00H C011 C0BA C8BA 6(5) . . . . ?
S00H C011 C8AA C1BA -57(3) . . . . ?
S00H C011 C8AA C80 -169(2) . . . . ?
S00H C011 C8AA C31 70(4) . . . . ?
S00I C013 C2BA C5BA -163(2) . . . . ?
S00I C013 C2BA C7BA 80(5) . . . . ?
S00I C013 C2BA C110 -55(3) . . . . ?
S00I C013 C3BA C4BA 127(3) . . . . ?
S00I C013 C3BA C94 -100(4) . . . . ?
S00I C013 C3BA C117 17(4) . . . . ?
S00J C9AA C1CA C0CA -55(3) . . . . ?
S00J C9AA C1CA C0EA 81(5) . . . . ?
S00J C9AA C1CA C9DA -159(3) . . . . ?
S00J C9AA C8DA C7DA 128(3) . . . . ?
S00J C9AA C8DA C9BA -119(3) . . . . ?
S00J C9AA C8DA C83 0(4) . . . . ?
S00K C32 C86 C39 -110(3) . . . . ?
S00K C32 C86 C60 131.9(18) . . . . ?
S00K C32 C86 C1AA 13(3) . . . . ?
S00L C33 C62 C59 124(3) . . . . ?
S00L C33 C62 C88 0(5) . . . . ?
S00L C33 C62 C68 -120(3) . . . . ?
S00L C33 C64 C46 -56(3) . . . . ?
S00L C33 C64 C53 -155(3) . . . . ?
S00L C33 C64 C71 81(4) . . . . ?
S00M C00U C4AA C37 61(4) . . . . ?
S00M C00U C4AA C5AA -175(2) . . . . ?
S00M C00U C4AA C113 -68(3) . . . . ?
S00M C00U C141 C41 133(3) . . . . ?
S00M C00U C141 C6AA 16(4) . . . . ?
S00M C00U C141 C105 -107(4) . . . . ?
S00N C65 C4CA C3CA -169(3) . . . . ?
S00N C65 C4CA C5CA -60(3) . . . . ?
S00N C65 C4CA C57 62(6) . . . . ?
S00N C65 C2CA C75 132(3) . . . . ?
S00N C65 C2CA C6CA -115(3) . . . . ?
S00N C65 C2CA C123 1(4) . . . . ?
S00O C8CA C3EA C2EA -167(2) . . . . ?
S00O C8CA C3EA C4EA -62(3) . . . . ?
S00O C8CA C3EA C5EA 64(2) . . . . ?
S00O C8CA C44 C1EA 131(2) . . . . ?
S00O C8CA C44 C7EA -109(3) . . . . ?
S00O C8CA C44 C6EA 12(3) . . . . ?
S00P C42 C5DA C2DA 121(3) . . . . ?
S00P C42 C5DA C99 6(4) . . . . ?
S00P C42 C5DA C111 -111(4) . . . . ?
S00P C42 C4DA C3DA -159(3) . . . . ?
S00P C42 C4DA C38 -57(4) . . . . ?
S00P C42 C4DA C6DA 67(5) . . . . ?
S00Q C9CA C205 C1DA -166.3(19) . . . . ?
S00Q C9CA C205 C142 72(3) . . . . ?
S00Q C9CA C205 C156 -56(2) . . . . ?
S00Q C9CA C124 C0DA 138(2) . . . . ?
S00Q C9CA C124 C126 -118(3) . . . . ?
S00Q C9CA C124 C98 10(4) . . . . ?
C00U C4AA C5AA C41 58(3) . . . . ?
C00U C4AA C113 C67 -70(5) . . . . ?
C011 C0BA C216 C80 26(4) . . . . ?
C011 C0BA C216 C85 -71(4) . . . . ?
C011 C8AA C1BA C85 -87(3) . . . . ?
C011 C8AA C80 C216 61(3) . . . . ?
C013 C2BA C5BA C4BA 55(3) . . . . ?
C013 C2BA C110 C6BA -72(3) . . . . ?
C29 C34 C36 C7AA -71(3) . . . . ?
C29 C34 C49 C50 54(2) . . . . ?
C34 C29 C54 C47 123(3) . . . . ?
C34 C29 C54 C50 3(3) . . . . ?
C34 C29 C54 C132 -122(3) . . . . ?
C34 C36 C7AA C50 4(4) . . . . ?
C34 C49 C50 C54 -56(3) . . . . ?
C34 C49 C50 C7AA 59(3) . . . . ?
C35 C34 C36 C7AA 161(3) . . . . ?
C35 C34 C49 C50 -179(3) . . . . ?
C36 C34 C49 C50 -58(3) . . . . ?
C49 C34 C36 C7AA 38(3) . . . . ?
C49 C50 C54 C29 35(3) . . . . ?
C49 C50 C54 C47 -83(4) . . . . ?
C49 C50 C54 C132 158(3) . . . . ?
C49 C50 C7AA C36 -42(4) . . . . ?
C54 C29 C34 C35 -167(3) . . . . ?
C54 C29 C34 C36 69(3) . . . . ?
C54 C29 C34 C49 -41(2) . . . . ?
C54 C50 C7AA C36 73(4) . . . . ?
C30 C32 C86 C39 129(3) . . . . ?
C30 C32 C86 C60 10(3) . . . . ?
C30 C32 C86 C1AA -108(3) . . . . ?
C30 C0AA C114 C60 11(3) . . . . ?
C32 C30 C0AA C114 -76(3) . . . . ?
C32 C30 C63 C60 65(2) . . . . ?
C2AA C30 C32 S00K 72(3) . . . . ?
C2AA C30 C32 C86 -163(3) . . . . ?
C2AA C30 C0AA C114 154(3) . . . . ?
C2AA C30 C63 C60 -179(3) . . . . ?
C0AA C30 C32 S00K -60(2) . . . . ?
C0AA C30 C32 C86 64(3) . . . . ?
C0AA C30 C63 C60 -44(3) . . . . ?
C53 C59 C62 C33 31(4) . . . . ?
C53 C59 C62 C88 162(3) . . . . ?
C53 C59 C62 C68 -85(3) . . . . ?
C53 C59 C93 C46 -35(4) . . . . ?
C59 C53 C64 C33 53(3) . . . . ?
C59 C53 C64 C46 -63(3) . . . . ?
C59 C53 C64 C71 -180(3) . . . . ?
C62 C33 C64 C46 61(4) . . . . ?
C62 C33 C64 C53 -37(4) . . . . ?
C62 C33 C64 C71 -162(3) . . . . ?
C62 C59 C93 C46 76(4) . . . . ?
C64 C33 C62 C59 4(4) . . . . ?
C64 C33 C62 C88 -121(4) . . . . ?
C64 C33 C62 C68 119(4) . . . . ?
C64 C46 C93 C59 -6(4) . . . . ?
C64 C53 C59 C62 -53(3) . . . . ?
C64 C53 C59 C93 64(3) . . . . ?
C86 C60 C63 C30 -64(3) . . . . ?
C86 C60 C114 C0AA 65(3) . . . . ?
C93 C46 C64 C33 -61(4) . . . . ?
C93 C46 C64 C53 44(4) . . . . ?
C93 C46 C64 C71 161(3) . . . . ?
C93 C59 C62 C33 -76(3) . . . . ?
C93 C59 C62 C88 54(4) . . . . ?
C93 C59 C62 C68 167(3) . . . . ?
C3AA C51 C78 C69 34(4) . . . . ?
C3AA C51 C78 C97 -73(4) . . . . ?
C51 C3AA C271 C56 71(4) . . . . ?
C51 C3AA C271 C69 -39(4) . . . . ?
C51 C3AA C271 C74 -176(3) . . . . ?
C51 C78 C97 C56 69(5) . . . . ?
C69 C78 C97 C56 -30(5) . . . . ?
C78 C69 C271 C3AA 63(3) . . . . ?
C78 C69 C271 C56 -41(5) . . . . ?
C78 C69 C271 C74 179(4) . . . . ?
C97 C56 C271 C3AA -76(4) . . . . ?
C97 C56 C271 C69 23(6) . . . . ?
C97 C56 C271 C74 174(4) . . . . ?
C63 C30 C32 S00K -172.2(18) . . . . ?
C63 C30 C32 C86 -48(2) . . . . ?
C63 C30 C0AA C114 22(3) . . . . ?
C63 C60 C86 C32 32(2) . . . . ?
C63 C60 C86 C39 -80(3) . . . . ?
C63 C60 C86 C1AA 158(3) . . . . ?
C63 C60 C114 C0AA -40(3) . . . . ?
C180 C51 C78 C69 -86(4) . . . . ?
C180 C51 C78 C97 167(4) . . . . ?
C262 C51 C78 C69 153(3) . . . . ?
C262 C51 C78 C97 46(4) . . . . ?
C114 C60 C86 C32 -77(3) . . . . ?
C114 C60 C86 C39 171(3) . . . . ?
C114 C60 C86 C1AA 49(3) . . . . ?
C114 C60 C63 C30 49(3) . . . . ?
C7AA C50 C54 C29 -75(4) . . . . ?
C7AA C50 C54 C47 166(3) . . . . ?
C7AA C50 C54 C132 47(5) . . . . ?
C42 C4DA C3DA C2DA 49(3) . . . . ?
C42 C4DA C38 C290 -61(4) . . . . ?
C271 C3AA C51 C78 2(5) . . . . ?
C271 C3AA C51 C180 123(4) . . . . ?
C271 C3AA C51 C262 -115(4) . . . . ?
C271 C56 C97 C78 5(6) . . . . ?
C271 C69 C78 C51 -63(4) . . . . ?
C271 C69 C78 C97 43(5) . . . . ?
C4AA C00U C141 C41 2(4) . . . . ?
C4AA C00U C141 C6AA -115(3) . . . . ?
C4AA C00U C141 C105 122(3) . . . . ?
C37 C4AA C5AA C41 -175(3) . . . . ?
C37 C4AA C113 C67 155(4) . . . . ?
C41 C67 C113 C4AA 2(5) . . . . ?
C67 C41 C5AA C4AA 58(4) . . . . ?
C67 C41 C141 C00U -71(4) . . . . ?
C67 C41 C141 C6AA 49(4) . . . . ?
C67 C41 C141 C105 169(3) . . . . ?
C5AA C4AA C113 C67 36(5) . . . . ?
C5AA C41 C67 C113 -38(5) . . . . ?
C5AA C41 C141 C00U 35(4) . . . . ?
C5AA C41 C141 C6AA 155(3) . . . . ?
C5AA C41 C141 C105 -86(3) . . . . ?
C113 C4AA C5AA C41 -58(4) . . . . ?
C141 C00U C4AA C37 -162(4) . . . . ?
C141 C00U C4AA C5AA -39(3) . . . . ?
C141 C00U C4AA C113 68(4) . . . . ?
C141 C41 C67 C113 69(5) . . . . ?
C141 C41 C5AA C4AA -58(4) . . . . ?
C0BA C011 C8AA C1BA 67(3) . . . . ?
C0BA C011 C8AA C80 -45(3) . . . . ?
C0BA C011 C8AA C31 -167(3) . . . . ?
C8AA C011 C0BA C128 115(4) . . . . ?
C8AA C011 C0BA C216 12(4) . . . . ?
C8AA C011 C0BA C8BA -118(4) . . . . ?
C8AA C1BA C85 C216 21(4) . . . . ?
C8AA C80 C216 C0BA -52(3) . . . . ?
C8AA C80 C216 C85 61(3) . . . . ?
C1BA C8AA C80 C216 -54(3) . . . . ?
C1BA C85 C216 C0BA 49(5) . . . . ?
C1BA C85 C216 C80 -54(4) . . . . ?
C80 C8AA C1BA C85 20(4) . . . . ?
C128 C0BA C216 C80 -91(3) . . . . ?
C128 C0BA C216 C85 172(3) . . . . ?
C2BA C013 C3BA C4BA -8(4) . . . . ?
C2BA C013 C3BA C94 125(4) . . . . ?
C2BA C013 C3BA C117 -118(4) . . . . ?
C4BA C6BA C110 C2BA 0(4) . . . . ?
C5BA C2BA C110 C6BA 34(4) . . . . ?
C5BA C4BA C3BA C013 43(3) . . . . ?
C5BA C4BA C3BA C94 -85(4) . . . . ?
C5BA C4BA C3BA C117 153(3) . . . . ?
C5BA C4BA C6BA C110 -33(4) . . . . ?
C7BA C2BA C5BA C4BA 179(3) . . . . ?
C7BA C2BA C110 C6BA 155(4) . . . . ?
C3BA C013 C2BA C5BA -29(4) . . . . ?
C3BA C013 C2BA C7BA -146(4) . . . . ?
C3BA C013 C2BA C110 79(3) . . . . ?
C3BA C4BA C5BA C2BA -60(3) . . . . ?
C3BA C4BA C6BA C110 72(3) . . . . ?
C6BA C4BA C5BA C2BA 53(4) . . . . ?
C6BA C4BA C3BA C013 -68(3) . . . . ?
C6BA C4BA C3BA C94 164(4) . . . . ?
C6BA C4BA C3BA C117 42(3) . . . . ?
C8BA C0BA C216 C80 156(4) . . . . ?
C8BA C0BA C216 C85 59(5) . . . . ?
C110 C2BA C5BA C4BA -52(3) . . . . ?
C0DA C1DA C205 C9CA 59.7(18) . . . . ?
C0DA C1DA C205 C142 -178.2(13) . . . . ?
C0DA C1DA C205 C156 -50.5(19) . . . . ?
C0DA C92 C156 C205 2(3) . . . . ?
C1DA C0DA C92 C156 -34(3) . . . . ?
C1DA C0DA C124 C126 -94(3) . . . . ?
C1DA C0DA C124 C9CA 22(3) . . . . ?
C1DA C0DA C124 C98 149(3) . . . . ?
C92 C0DA C1DA C205 50.8(19) . . . . ?
C92 C0DA C124 C126 158(3) . . . . ?
C92 C0DA C124 C9CA -86(3) . . . . ?
C92 C0DA C124 C98 41(3) . . . . ?
C92 C156 C205 C1DA 31(3) . . . . ?
C92 C156 C205 C9CA -71(3) . . . . ?
C92 C156 C205 C142 160(2) . . . . ?
C205 C9CA C124 C0DA 17(4) . . . . ?
C205 C9CA C124 C126 122(3) . . . . ?
C205 C9CA C124 C98 -111(4) . . . . ?
C5DA C42 C4DA C3DA -17(4) . . . . ?
C5DA C42 C4DA C38 85(3) . . . . ?
C5DA C42 C4DA C6DA -151(4) . . . . ?
C5DA C2DA C3DA C4DA -57.9(16) . . . . ?
C5DA C2DA C290 C38 78(3) . . . . ?
C4DA C42 C5DA C2DA -21(4) . . . . ?
C4DA C42 C5DA C99 -136(3) . . . . ?
C4DA C42 C5DA C111 107(4) . . . . ?
C4DA C38 C290 C2DA -16(4) . . . . ?
C3DA C2DA C5DA C42 50(3) . . . . ?
C3DA C2DA C5DA C99 171(3) . . . . ?
C3DA C2DA C5DA C111 -69(3) . . . . ?
C3DA C2DA C290 C38 -21(4) . . . . ?
C3DA C4DA C38 C290 46(4) . . . . ?
C38 C4DA C3DA C2DA -58(2) . . . . ?
C6DA C4DA C3DA C2DA 176(4) . . . . ?
C6DA C4DA C38 C290 176(4) . . . . ?
C290 C2DA C5DA C42 -55(4) . . . . ?
C290 C2DA C5DA C99 65(3) . . . . ?
C290 C2DA C5DA C111 -175(3) . . . . ?
C290 C2DA C3DA C4DA 49(2) . . . . ?
C3CA C75 C2CA C65 38(3) . . . . ?
C3CA C75 C2CA C6CA -78(3) . . . . ?
C3CA C75 C2CA C123 158(3) . . . . ?
C5CA C52 C75 C3CA -41(4) . . . . ?
C5CA C52 C75 C2CA 69(3) . . . . ?
C52 C5CA C4CA C65 -79(3) . . . . ?
C52 C5CA C4CA C3CA 30(4) . . . . ?
C52 C5CA C4CA C57 142(4) . . . . ?
C52 C75 C2CA C65 -72(3) . . . . ?
C52 C75 C2CA C6CA 172(3) . . . . ?
C52 C75 C2CA C123 47(3) . . . . ?
C4CA C65 C2CA C75 -2(4) . . . . ?
C4CA C65 C2CA C6CA 110(3) . . . . ?
C4CA C65 C2CA C123 -133(3) . . . . ?
C4CA C3CA C75 C52 56(2) . . . . ?
C4CA C3CA C75 C2CA -55.3(19) . . . . ?
C4CA C5CA C52 C75 7(4) . . . . ?
C75 C3CA C4CA C65 54(2) . . . . ?
C75 C3CA C4CA C5CA -51(2) . . . . ?
C75 C3CA C4CA C57 -164(3) . . . . ?
C2CA C65 C4CA C3CA -34(3) . . . . ?
C2CA C65 C4CA C5CA 75(3) . . . . ?
C2CA C65 C4CA C57 -162(4) . . . . ?
C9AA C1CA C9DA C7DA 53(4) . . . . ?
C9AA C8DA C7DA C7CA -78(4) . . . . ?
C9AA C8DA C7DA C9DA 30(4) . . . . ?
C0CA C1CA C9DA C7DA -64(3) . . . . ?
C0CA C7CA C7DA C8DA 85(4) . . . . ?
C0CA C7CA C7DA C9DA -29(4) . . . . ?
C1CA C9AA C8DA C7DA 9(4) . . . . ?
C1CA C9AA C8DA C9BA 122(4) . . . . ?
C1CA C9AA C8DA C83 -119(4) . . . . ?
C1CA C0CA C7CA C7DA -14(5) . . . . ?
C1CA C9DA C7DA C8DA -51(4) . . . . ?
C1CA C9DA C7DA C7CA 54(3) . . . . ?
C8DA C9AA C1CA C0CA 65(4) . . . . ?
C8DA C9AA C1CA C0EA -159(4) . . . . ?
C8DA C9AA C1CA C9DA -39(4) . . . . ?
C7CA C0CA C1CA C9AA -59(4) . . . . ?
C7CA C0CA C1CA C0EA 163(4) . . . . ?
C7CA C0CA C1CA C9DA 46(4) . . . . ?
C0EA C1CA C9DA C7DA 177(4) . . . . ?
C124 C0DA C1DA C205 -52.4(18) . . . . ?
C124 C0DA C92 C156 74(3) . . . . ?
C124 C9CA C205 C1DA -50(3) . . . . ?
C124 C9CA C205 C142 -172(2) . . . . ?
C124 C9CA C205 C156 60(4) . . . . ?
C9BA C8DA C7DA C7CA 175(3) . . . . ?
C9BA C8DA C7DA C9DA -77(4) . . . . ?
C83 C8DA C7DA C7CA 53(4) . . . . ?
C83 C8DA C7DA C9DA 161(4) . . . . ?
C31 C8AA C1BA C85 146(3) . . . . ?
C31 C8AA C80 C216 -179(3) . . . . ?
C8CA C3EA C4EA C164 -73(4) . . . . ?
C8CA C44 C1EA C2EA 28(3) . . . . ?
C8CA C44 C1EA C164 -73(2) . . . . ?
C2EA C3EA C4EA C164 41(3) . . . . ?
C2EA C1EA C164 C4EA -37(4) . . . . ?
C3EA C8CA C44 C1EA 1(3) . . . . ?
C3EA C8CA C44 C7EA 122(3) . . . . ?
C3EA C8CA C44 C6EA -117.0(19) . . . . ?
C3EA C2EA C1EA C44 -44(3) . . . . ?
C3EA C2EA C1EA C164 63(3) . . . . ?
C3EA C4EA C164 C1EA -2(5) . . . . ?
C44 C8CA C3EA C2EA -33(3) . . . . ?
C44 C8CA C3EA C4EA 73(2) . . . . ?
C44 C8CA C3EA C5EA -162(2) . . . . ?
C44 C1EA C164 C4EA 70(4) . . . . ?
C1EA C2EA C3EA C8CA 49(3) . . . . ?
C1EA C2EA C3EA C4EA -65(2) . . . . ?
C1EA C2EA C3EA C5EA 178.2(16) . . . . ?
C7EA C44 C1EA C2EA -88(3) . . . . ?
C7EA C44 C1EA C164 171(2) . . . . ?
C5EA C3EA C4EA C164 160(3) . . . . ?
C6EA C44 C1EA C2EA 153(3) . . . . ?
C6EA C44 C1EA C164 52(3) . . . . ?
